data_7030868
loop_
_publ_author_name
'Zou, Guo-Dong'
'Wang, Ze-Ping'
'Song, Ying'
'Hu, Bing'
'Huang, Xiao-Ying'

_publ_section_title
;
 Syntheses, structures and photocatalytic properties of five new
 praseodymium-antimony oxochlorides: from discrete clusters to 3D
 inorganic-organic hybrid racemic compounds.
;
_journal_issue 26
_journal_name_full 'Dalton transactions (Cambridge, England : 2003)'
_journal_page_first 10064
_journal_page_last 10073
_journal_paper_doi 10.1039/c4dt00771a
_journal_volume 43
_journal_year 2014
_chemical_formula_moiety ' 2(C36 H24 Fe N6 2+), C42 H26 Cl10 O36 Pr4 Sb12,3(C6 H7 N),13(H2 O)'
_chemical_formula_sum 'C132 H121 Cl10 Fe2 N15 O49 Pr4 Sb12'
_chemical_formula_weight 5192.27
_chemical_name_systematic
;
 ?
;
_space_group_IT_number 2
_space_group_name_Hall '-P 1'
_space_group_name_H-M_alt 'P -1'
_symmetry_cell_setting triclinic
_symmetry_space_group_name_Hall '-P 1'
_symmetry_space_group_name_H-M 'P -1'
_atom_sites_solution_hydrogens mixed
_audit_creation_method SHELXL-2013
_cell_angle_alpha 95.4730(10)
_cell_angle_beta 91.1120(10)
_cell_angle_gamma 110.914(2)
_cell_formula_units_Z 2
_cell_length_a 17.7472(3)
_cell_length_b 19.1035(3)
_cell_length_c 24.6190(4)
_cell_measurement_reflns_used 24762
_cell_measurement_temperature 295(2)
_cell_measurement_theta_max 28.9430
_cell_measurement_theta_min 2.6860
_cell_volume 7748.4(2)
_computing_cell_refinement
;
CrysAlisPro, Agilent Technologies,
Version 1.171.36.28 (release 01-02-2013 CrysAlis171 .NET)
(compiled Feb  1 2013,16:14:44)
;
_computing_data_collection
;
CrysAlisPro, Agilent Technologies,
Version 1.171.36.28 (release 01-02-2013 CrysAlis171 .NET)
(compiled Feb  1 2013,16:14:44)
;
_computing_data_reduction
;
CrysAlisPro, Agilent Technologies,
Version 1.171.36.28 (release 01-02-2013 CrysAlis171 .NET)
(compiled Feb  1 2013,16:14:44)
;
_computing_molecular_graphics 'DIAMOND. Version 3.0. Crystal Impact'
_computing_publication_material 'Windows Word 2003'
_computing_structure_refinement 'SHELXL-2013 (Sheldrick, 2013)'
_computing_structure_solution 'SHELXS-2013 (Sheldrick, 2013)'
_diffrn_ambient_temperature 295(2)
_diffrn_detector_area_resol_mean 16.2083
_diffrn_measured_fraction_theta_full 0.998
_diffrn_measured_fraction_theta_max 0.998
_diffrn_measurement_device_type 'Xcalibur, Eos'
_diffrn_measurement_method '\w scans'
_diffrn_radiation_type MoK\a
_diffrn_radiation_wavelength 0.71073
_diffrn_reflns_av_R_equivalents 0.0289
_diffrn_reflns_av_unetI/netI 0.0459
_diffrn_reflns_Laue_measured_fraction_full 0.998
_diffrn_reflns_Laue_measured_fraction_max 0.998
_diffrn_reflns_limit_h_max 22
_diffrn_reflns_limit_h_min -20
_diffrn_reflns_limit_k_max 23
_diffrn_reflns_limit_k_min -23
_diffrn_reflns_limit_l_max 27
_diffrn_reflns_limit_l_min -30
_diffrn_reflns_number 65391
_diffrn_reflns_point_group_measured_fraction_full 0.998
_diffrn_reflns_point_group_measured_fraction_max 0.998
_diffrn_reflns_theta_full 25.242
_diffrn_reflns_theta_max 26.373
_diffrn_reflns_theta_min 2.310
_diffrn_source 'Enhance (Mo) X-ray Source'
_exptl_absorpt_coefficient_mu 3.724
_exptl_absorpt_correction_T_max 1.00000
_exptl_absorpt_correction_T_min 0.67328
_exptl_absorpt_correction_type multi-scan
_exptl_absorpt_process_details
;
CrysAlisPro, Agilent Technologies,
Version 1.171.36.28 (release 01-02-2013 CrysAlis171 .NET)
(compiled Feb  1 2013,16:14:44)
Empirical absorption correction using spherical harmonics,
 implemented in SCALE3 ABSPACK scaling algorithm.
;
_exptl_crystal_colour 'dark red'
_exptl_crystal_density_diffrn 2.225
_exptl_crystal_description sheet
_exptl_crystal_F_000 4960
_exptl_crystal_size_max 0.32
_exptl_crystal_size_mid 0.13
_exptl_crystal_size_min 0.03
_refine_diff_density_max 1.491
_refine_diff_density_min -0.989
_refine_diff_density_rms 0.141
_refine_ls_extinction_method none
_refine_ls_goodness_of_fit_ref 1.041
_refine_ls_hydrogen_treatment constr
_refine_ls_matrix_type full
_refine_ls_number_parameters 2039
_refine_ls_number_reflns 31643
_refine_ls_number_restraints 417
_refine_ls_restrained_S_all 1.039
_refine_ls_R_factor_all 0.0574
_refine_ls_R_factor_gt 0.0393
_refine_ls_shift/su_max 0.002
_refine_ls_shift/su_mean 0.000
_refine_ls_structure_factor_coef Fsqd
_refine_ls_weighting_details 'w=1/[\s^2^(Fo^2^)+(0.0367P)^2^+32.5010P] where P=(Fo^2^+2Fc^2^)/3'
_refine_ls_weighting_scheme calc
_refine_ls_wR_factor_gt 0.0894
_refine_ls_wR_factor_ref 0.0994
_reflns_Friedel_coverage 0.000
_reflns_number_gt 25244
_reflns_number_total 31643
_reflns_threshold_expression 'I > 2\s(I)'
_cod_data_source_file c4dt00771a2.cif
_cod_data_source_block compound-4
_cod_depositor_comments 'Adding full bibliography for 7030865--7030869.cif.'
_cod_database_code 7030868
_shelx_space_group_comment
;
The symmetry employed for this shelxl refinement is uniquely defined
by the following loop, which should always be used as a source of
symmetry information in preference to the above space-group names.
They are only intended as comments.
;
_shelxl_version_number 2013-4

loop_
_space_group_symop_operation_xyz
'x, y, z'
'-x, -y, -z'

loop_
_atom_site_label
_atom_site_type_symbol
_atom_site_fract_x
_atom_site_fract_y
_atom_site_fract_z
_atom_site_U_iso_or_equiv
_atom_site_adp_type
_atom_site_occupancy
_atom_site_site_symmetry_order
_atom_site_calc_flag
_atom_site_refinement_flags_posn
_atom_site_refinement_flags_adp
_atom_site_refinement_flags_occupancy
_atom_site_disorder_assembly
_atom_site_disorder_group
Pr1 Pr 0.56353(2) 0.52994(2) 0.69002(2) 0.02599(8) Uani 1 1 d . . . . .
Pr2 Pr 0.45171(2) 0.71413(2) 0.76689(2) 0.02968(8) Uani 1 1 d . . . . .
Pr3 Pr 0.58436(2) 0.75596(2) 0.60025(2) 0.02909(8) Uani 1 1 d . . . . .
Pr4 Pr 0.74346(2) 0.78344(2) 0.76815(2) 0.02407(7) Uani 1 1 d . . . . .
Sb1 Sb 0.44797(3) 0.54867(2) 0.56655(2) 0.03273(10) Uani 1 1 d . . . . .
Sb2 Sb 0.35091(2) 0.52503(2) 0.69373(2) 0.03356(11) Uani 1 1 d . . . . .
Sb3 Sb 0.37079(2) 0.68756(3) 0.62340(2) 0.03535(11) Uani 1 1 d . . . . .
Sb4 Sb 0.50198(2) 0.87448(2) 0.68232(2) 0.03151(10) Uani 1 1 d . . . . .
Sb5 Sb 0.61443(3) 0.89415(2) 0.80945(2) 0.03361(10) Uani 1 1 d . . . . .
Sb6 Sb 0.72027(2) 0.92799(2) 0.68417(2) 0.02928(10) Uani 1 1 d . . . . .
Sb7 Sb 0.79919(2) 0.78507(2) 0.62301(2) 0.02887(10) Uani 1 1 d . . . . .
Sb8 Sb 0.78883(2) 0.62553(2) 0.69501(2) 0.02548(9) Uani 1 1 d . . . . .
Sb9 Sb 0.67113(2) 0.60188(2) 0.56751(2) 0.02901(9) Uani 1 1 d . . . . .
Sb10 Sb 0.68589(2) 0.59758(2) 0.82190(2) 0.02819(9) Uani 1 1 d . . . . .
Sb11 Sb 0.60015(3) 0.73272(3) 0.87876(2) 0.03585(11) Uani 1 1 d . . . . .
Sb12 Sb 0.47052(3) 0.54562(2) 0.82181(2) 0.03040(10) Uani 1 1 d . . . . .
Cl1 Cl 0.58567(8) 0.69183(8) 0.70293(6) 0.0267(3) Uani 1 1 d . . . . .
Cl2 Cl 0.68002(11) 0.46561(10) 0.73131(8) 0.0444(4) Uani 1 1 d . . . . .
Cl3 Cl 0.46799(15) 0.80783(14) 0.87348(9) 0.0650(6) Uani 1 1 d . . . . .
Cl4 Cl 0.47693(11) 0.81363(11) 0.54789(9) 0.0537(5) Uani 1 1 d . . . . .
Cl5 Cl 0.55919(13) 0.65308(12) 0.49030(8) 0.0539(5) Uani 1 1 d . . . . .
Cl7 Cl 0.27290(11) 0.52882(11) 0.58240(10) 0.0600(6) Uani 1 1 d . . . . .
Cl8 Cl 0.61840(11) 1.01415(9) 0.73783(8) 0.0410(4) Uani 1 1 d . . . . .
Cl9 Cl 0.85004(11) 0.66974(11) 0.57525(8) 0.0477(5) Uani 1 1 d . . . . .
Cl10 Cl 0.58352(13) 0.58012(11) 0.91866(8) 0.0520(5) Uani 1 1 d . . . . .
O1 O 0.4460(2) 0.5634(2) 0.74557(18) 0.0326(10) Uani 1 1 d . . . . .
O2 O 0.4291(2) 0.5155(2) 0.64048(18) 0.0336(10) Uani 1 1 d . . . . .
O3 O 0.5614(2) 0.5762(3) 0.59519(18) 0.0357(11) Uani 1 1 d . . . . .
O4 O 0.6924(2) 0.5805(2) 0.64186(16) 0.0261(9) Uani 1 1 d . . . . .
O5 O 0.7118(2) 0.6342(2) 0.74913(17) 0.0283(9) Uani 1 1 d . . . . .
O6 O 0.5748(2) 0.5511(2) 0.79001(18) 0.0283(9) Uani 1 1 d . . . . .
O7 O 0.5022(3) 0.6550(2) 0.83708(18) 0.0328(10) Uani 1 1 d . . . . .
O8 O 0.3674(2) 0.6312(2) 0.68726(19) 0.0336(10) Uani 1 1 d . . . . .
O9 O 0.4532(2) 0.6512(2) 0.58956(19) 0.0325(10) Uani 1 1 d . . . . .
O10 O 0.6950(2) 0.7096(2) 0.58950(17) 0.0284(9) Uani 1 1 d . . . . .
O11 O 0.7982(2) 0.7309(2) 0.68698(16) 0.0252(9) Uani 1 1 d . . . . .
O12 O 0.6796(3) 0.6987(2) 0.83970(17) 0.0309(10) Uani 1 1 d . . . . .
O13 O 0.6064(3) 0.7882(2) 0.81326(17) 0.0319(10) Uani 1 1 d . . . . .
O14 O 0.4664(2) 0.7624(2) 0.66485(19) 0.0314(10) Uani 1 1 d . . . . .
O15 O 0.7265(2) 0.8269(2) 0.6644(2) 0.0371(11) Uani 1 1 d . . . . .
O16 O 0.6040(2) 0.8708(2) 0.65463(18) 0.0306(10) Uani 1 1 d . . . . .
O17 O 0.6994(2) 0.8932(2) 0.75713(18) 0.0298(10) Uani 1 1 d . . . . .
O18 O 0.5214(3) 0.8480(2) 0.75538(18) 0.0316(10) Uani 1 1 d . . . . .
O19 O 0.5516(3) 0.4206(3) 0.6198(2) 0.0475(13) Uani 1 1 d . . . . .
H19A H 0.5456 0.4380 0.5902 0.071 Uiso 1 1 d R U . . .
H19B H 0.5070 0.3879 0.6271 0.071 Uiso 1 1 d R U . . .
O21 O 0.4575(3) 0.4181(3) 0.7210(2) 0.0445(12) Uani 1 1 d . . . . .
O22 O 0.4623(4) 0.3137(3) 0.6762(3) 0.079(2) Uani 1 1 d . . . . .
O23 O 0.1245(3) 0.1844(3) 0.7827(3) 0.0648(18) Uani 1 1 d . . . . .
O24 O 0.1461(3) -0.0369(3) 0.8458(2) 0.0529(14) Uani 1 1 d . . . . .
O25 O -0.1335(4) -0.0176(3) 0.7183(3) 0.087(2) Uani 1 1 d . . . . .
O26 O -0.1280(3) -0.1203(3) 0.7460(3) 0.0560(15) Uani 1 1 d . . . . .
O27 O 0.3277(5) -0.1939(5) 0.6853(3) 0.098(3) Uani 1 1 d . . . . .
O28 O 0.3463(3) -0.2353(3) 0.7613(2) 0.0537(15) Uani 1 1 d . . . . .
O29 O 0.3106(4) 0.5241(4) 0.8403(3) 0.099(3) Uani 1 1 d . . . . .
O30 O 0.3314(3) 0.6213(4) 0.7964(3) 0.075(2) Uani 1 1 d . . . . .
O31 O 0.0681(3) 0.6619(4) 0.9500(2) 0.0571(16) Uani 1 1 d . . . . .
O32 O -0.0269(3) 0.8629(4) 0.9911(3) 0.080(2) Uani 1 1 d . . . . .
O33 O -0.1504(3) 0.7525(3) 0.8084(2) 0.0639(17) Uani 1 1 d . . . . .
O34 O -0.1103(4) 0.6601(4) 0.7853(3) 0.083(2) Uani 1 1 d . . . . .
O35 O 0.2114(3) 1.1308(3) 1.1492(2) 0.0600(16) Uani 1 1 d . . . . .
O36 O 0.2986(5) 1.1161(5) 1.0921(3) 0.114(3) Uani 1 1 d . . . . .
C1 C 0.2960(5) 0.5789(5) 0.8301(4) 0.052(2) Uani 1 1 d . . . . .
C2 C 0.2311(4) 0.5987(4) 0.8598(3) 0.0410(17) Uani 1 1 d . . . . .
C3 C 0.1968(5) 0.5626(5) 0.9041(4) 0.055(2) Uani 1 1 d . . . . .
H3 H 0.2117 0.5238 0.9150 0.066 Uiso 1 1 calc R U . . .
C4 C 0.1410(4) 0.5835(5) 0.9321(4) 0.053(2) Uani 1 1 d . . . . .
H4 H 0.1176 0.5586 0.9616 0.064 Uiso 1 1 calc R U . . .
C5 C 0.1194(4) 0.6415(4) 0.9166(3) 0.0415(17) Uani 1 1 d . . . . .
C6 C 0.1510(4) 0.6764(4) 0.8715(3) 0.0378(16) Uani 1 1 d . . . . .
H6 H 0.1347 0.7141 0.8600 0.045 Uiso 1 1 calc R U . . .
C7 C 0.2073(4) 0.6550(4) 0.8436(3) 0.0407(17) Uani 1 1 d . . . . .
H7 H 0.2294 0.6790 0.8134 0.049 Uiso 1 1 calc R U . . .
C8 C 0.0278(4) 0.7068(4) 0.9322(3) 0.0424(17) Uani 1 1 d . . . . .
C9 C 0.0274(5) 0.7661(5) 0.9686(3) 0.060(2) Uani 1 1 d . . . . .
H9 H 0.0567 0.7774 1.0021 0.072 Uiso 1 1 calc R U . . .
C10 C -0.0173(4) 0.8083(5) 0.9544(4) 0.053(2) Uani 1 1 d . . . . .
C11 C -0.0614(4) 0.7913(4) 0.9055(3) 0.0429(18) Uani 1 1 d . . . . .
H11 H -0.0920 0.8198 0.8967 0.051 Uiso 1 1 calc R U . . .
C12 C -0.0605(4) 0.7327(4) 0.8698(3) 0.0329(15) Uani 1 1 d . . . . .
C13 C -0.0166(4) 0.6886(4) 0.8827(3) 0.0355(15) Uani 1 1 d . . . . .
H13 H -0.0170 0.6478 0.8587 0.043 Uiso 1 1 calc R U . . .
C14 C -0.1102(4) 0.7131(4) 0.8162(3) 0.0384(16) Uani 1 1 d . . . . .
C15 C 0.0389(5) 0.9198(5) 1.0181(3) 0.049(2) Uani 1 1 d . . . . .
C16 C 0.1119(6) 0.9428(6) 0.9982(4) 0.083(3) Uani 1 1 d . . . . .
H16 H 0.1211 0.9195 0.9653 0.099 Uiso 1 1 calc R U . . .
C17 C 0.1741(6) 1.0018(6) 1.0269(4) 0.077(3) Uani 1 1 d . . . . .
H17 H 0.2252 1.0176 1.0131 0.093 Uiso 1 1 calc R U . . .
C18 C 0.1621(5) 1.0377(4) 1.0756(3) 0.0409(17) Uani 1 1 d . . . . .
C19 C 0.0855(5) 1.0130(4) 1.0935(3) 0.0464(19) Uani 1 1 d . . . . .
H19 H 0.0749 1.0367 1.1257 0.056 Uiso 1 1 calc R U . . .
C20 C 0.0240(5) 0.9544(5) 1.0654(3) 0.052(2) Uani 1 1 d . . . . .
H20 H -0.0275 0.9383 1.0786 0.062 Uiso 1 1 calc R U . . .
C21 C 0.2280(5) 1.1000(4) 1.1073(3) 0.0475(19) Uani 1 1 d . . . . .
C22 C 0.4292(5) 0.3475(4) 0.7063(4) 0.049(2) Uani 1 1 d . . . . .
C23 C 0.3503(4) 0.3039(4) 0.7284(3) 0.0452(19) Uani 1 1 d . . . . .
C24 C 0.3087(5) 0.3383(4) 0.7617(3) 0.050(2) Uani 1 1 d . . . . .
H24 H 0.3312 0.3899 0.7721 0.060 Uiso 1 1 calc R U . . .
C25 C 0.2338(4) 0.2966(4) 0.7799(4) 0.052(2) Uani 1 1 d . . . . .
H25 H 0.2065 0.3202 0.8023 0.062 Uiso 1 1 calc R U . . .
C26 C 0.2008(4) 0.2210(4) 0.7646(4) 0.049(2) Uani 1 1 d . . . . .
C27 C 0.2403(5) 0.1848(4) 0.7306(4) 0.062(3) Uani 1 1 d . . . . .
H27 H 0.2170 0.1334 0.7194 0.075 Uiso 1 1 calc R U . . .
C28 C 0.3159(5) 0.2276(4) 0.7136(4) 0.063(3) Uani 1 1 d . . . . .
H28 H 0.3437 0.2038 0.6917 0.075 Uiso 1 1 calc R U . . .
C29 C 0.0961(4) 0.1076(4) 0.7850(3) 0.0423(18) Uani 1 1 d . . . . .
C30 C 0.1388(4) 0.0736(4) 0.8130(3) 0.0475(19) Uani 1 1 d . . . . .
H30 H 0.1898 0.1013 0.8294 0.057 Uiso 1 1 calc R U . . .
C31 C 0.1035(4) -0.0027(4) 0.8160(3) 0.0380(16) Uani 1 1 d . . . . .
C32 C 0.0267(4) -0.0444(4) 0.7934(3) 0.0365(16) Uani 1 1 d . . . . .
H32 H 0.0032 -0.0955 0.7971 0.044 Uiso 1 1 calc R U . . .
C33 C -0.0141(4) -0.0089(4) 0.7655(3) 0.0351(15) Uani 1 1 d . . . . .
C34 C 0.0214(4) 0.0673(4) 0.7609(3) 0.0410(18) Uani 1 1 d . . . . .
H34 H -0.0059 0.0911 0.7414 0.049 Uiso 1 1 calc R U . . .
C35 C -0.0993(4) -0.0530(4) 0.7412(3) 0.0432(18) Uani 1 1 d . . . . .
C36 C 0.1877(4) -0.0741(4) 0.8163(3) 0.0384(16) Uani 1 1 d . . . . .
C37 C 0.2275(5) -0.1105(5) 0.8459(3) 0.052(2) Uani 1 1 d . . . . .
H37 H 0.2251 -0.1082 0.8837 0.063 Uiso 1 1 calc R U . . .
C38 C 0.2697(4) -0.1491(4) 0.8199(3) 0.0454(19) Uani 1 1 d . . . . .
H38 H 0.2960 -0.1732 0.8401 0.054 Uiso 1 1 calc R U . . .
C39 C 0.2740(4) -0.1533(4) 0.7635(3) 0.0334(15) Uani 1 1 d . . . . .
C40 C 0.2367(4) -0.1152(4) 0.7354(3) 0.0414(17) Uani 1 1 d . . . . .
H40 H 0.2402 -0.1163 0.6978 0.050 Uiso 1 1 calc R U . . .
C41 C 0.1938(4) -0.0750(4) 0.7613(3) 0.0422(17) Uani 1 1 d . . . . .
H41 H 0.1695 -0.0490 0.7413 0.051 Uiso 1 1 calc R U . . .
C42 C 0.3189(4) -0.1984(4) 0.7346(3) 0.0427(18) Uani 1 1 d . . . . .
Fe1 Fe 0.68764(6) 0.24580(5) 0.84463(4) 0.0365(2) Uani 1 1 d . . . . .
N1 N 0.6152(3) 0.3027(3) 0.8598(2) 0.0378(13) Uani 1 1 d . . . . .
N2 N 0.6924(4) 0.2461(3) 0.9244(2) 0.0419(14) Uani 1 1 d . . . . .
N3 N 0.5914(3) 0.1514(3) 0.8359(2) 0.0367(13) Uani 1 1 d . . . . .
N4 N 0.6660(4) 0.2414(3) 0.7661(2) 0.0409(14) Uani 1 1 d . . . . .
N5 N 0.7837(4) 0.3396(4) 0.8508(3) 0.0525(17) Uani 1 1 d . . . . .
N6 N 0.7686(4) 0.1984(4) 0.8370(3) 0.0455(15) Uani 1 1 d . . . . .
C43 C 0.5782(5) 0.3324(4) 0.8268(3) 0.0473(19) Uani 1 1 d . . . . .
H43 H 0.5845 0.3257 0.7894 0.057 Uiso 1 1 calc R U . . .
C44 C 0.5307(6) 0.3727(5) 0.8445(4) 0.063(2) Uani 1 1 d . . . . .
H44 H 0.5062 0.3926 0.8195 0.075 Uiso 1 1 calc R U . . .
C45 C 0.5202(6) 0.3830(5) 0.8981(4) 0.063(2) Uani 1 1 d . . . . .
H45 H 0.4880 0.4098 0.9104 0.076 Uiso 1 1 calc R U . . .
C46 C 0.5578(5) 0.3532(4) 0.9355(4) 0.052(2) Uani 1 1 d . . . . .
C47 C 0.5526(6) 0.3595(5) 0.9943(4) 0.068(3) Uani 1 1 d . . . . .
H47 H 0.5218 0.3856 1.0101 0.082 Uiso 1 1 calc R U . . .
C48 C 0.5906(6) 0.3289(6) 1.0265(4) 0.066(3) Uani 1 1 d . . . . .
H48 H 0.5853 0.3342 1.0640 0.079 Uiso 1 1 calc R U . . .
C49 C 0.6382(5) 0.2893(5) 1.0057(3) 0.051(2) Uani 1 1 d . . . . .
C50 C 0.6794(5) 0.2552(5) 1.0366(4) 0.063(2) Uani 1 1 d . . . . .
H50 H 0.6757 0.2572 1.0743 0.076 Uiso 1 1 calc R U . . .
C51 C 0.7243(5) 0.2195(5) 1.0120(4) 0.061(2) Uani 1 1 d . . . . .
H51 H 0.7517 0.1970 1.0328 0.074 Uiso 1 1 calc R U . . .
C52 C 0.7304(5) 0.2159(5) 0.9566(3) 0.054(2) Uani 1 1 d . . . . .
H52 H 0.7625 0.1912 0.9408 0.065 Uiso 1 1 calc R U . . .
C53 C 0.6462(4) 0.2825(4) 0.9488(3) 0.0419(17) Uani 1 1 d . . . . .
C54 C 0.6051(4) 0.3135(4) 0.9142(3) 0.0402(17) Uani 1 1 d . . . . .
C55 C 0.5582(5) 0.1021(4) 0.8710(3) 0.054(2) Uani 1 1 d . . . . .
H55 H 0.5845 0.1073 0.9050 0.065 Uiso 1 1 calc R U . . .
C56 C 0.4846(6) 0.0426(5) 0.8580(4) 0.070(3) Uani 1 1 d . . . . .
H56 H 0.4639 0.0083 0.8832 0.085 Uiso 1 1 calc R U . . .
C57 C 0.4432(5) 0.0339(5) 0.8104(4) 0.068(3) Uani 1 1 d . . . . .
H57 H 0.3933 -0.0047 0.8030 0.082 Uiso 1 1 calc R U . . .
C58 C 0.4765(5) 0.0840(4) 0.7721(4) 0.051(2) Uani 1 1 d . . . . .
C59 C 0.4410(6) 0.0793(5) 0.7192(4) 0.065(2) Uani 1 1 d . . . . .
H59 H 0.3897 0.0438 0.7096 0.078 Uiso 1 1 calc R U . . .
C60 C 0.4800(6) 0.1250(5) 0.6827(4) 0.066(3) Uani 1 1 d . . . . .
H60 H 0.4551 0.1207 0.6483 0.079 Uiso 1 1 calc R U . . .
C61 C 0.5588(5) 0.1805(5) 0.6954(3) 0.052(2) Uani 1 1 d . . . . .
C62 C 0.6040(6) 0.2296(6) 0.6587(4) 0.065(3) Uani 1 1 d . . . . .
H62 H 0.5836 0.2274 0.6232 0.078 Uiso 1 1 calc R U . . .
C63 C 0.6779(6) 0.2800(6) 0.6764(4) 0.066(3) Uani 1 1 d . . . . .
H63 H 0.7092 0.3114 0.6522 0.079 Uiso 1 1 calc R U . . .
C64 C 0.7081(5) 0.2860(5) 0.7299(3) 0.053(2) Uani 1 1 d . . . . .
H64 H 0.7588 0.3217 0.7407 0.063 Uiso 1 1 calc R U . . .
C65 C 0.5924(4) 0.1891(4) 0.7483(3) 0.0384(16) Uani 1 1 d . . . . .
C66 C 0.5515(4) 0.1407(4) 0.7867(3) 0.0407(17) Uani 1 1 d . . . . .
C67 C 0.7891(6) 0.4105(5) 0.8584(5) 0.081(3) Uani 1 1 d . . . . .
H67 H 0.7418 0.4210 0.8575 0.097 Uiso 1 1 calc R U . . .
C68 C 0.8621(7) 0.4697(6) 0.8678(6) 0.114(5) Uani 1 1 d . . . . .
H68 H 0.8635 0.5190 0.8729 0.136 Uiso 1 1 calc R U . . .
C69 C 0.9297(8) 0.4563(7) 0.8696(7) 0.125(6) Uani 1 1 d . . . . .
H69 H 0.9787 0.4963 0.8763 0.149 Uiso 1 1 calc R U . . .
C70 C 0.9290(6) 0.3828(7) 0.8615(6) 0.098(4) Uani 1 1 d . . . . .
C71 C 0.9974(8) 0.3591(10) 0.8599(8) 0.151(7) Uani 1 1 d . . . . .
H71 H 1.0490 0.3959 0.8635 0.181 Uiso 1 1 calc R U . . .
C72 C 0.9908(7) 0.2885(10) 0.8536(7) 0.130(6) Uani 1 1 d . . . . .
H72 H 1.0372 0.2768 0.8557 0.156 Uiso 1 1 calc R U . . .
C73 C 0.9130(6) 0.2280(7) 0.8434(5) 0.084(3) Uani 1 1 d . . . . .
C74 C 0.8998(8) 0.1513(8) 0.8352(6) 0.106(5) Uani 1 1 d . . . . .
H74 H 0.9434 0.1351 0.8341 0.127 Uiso 1 1 calc R U . . .
C75 C 0.8234(7) 0.1006(7) 0.8288(4) 0.080(3) Uani 1 1 d . . . . .
H75 H 0.8139 0.0492 0.8241 0.096 Uiso 1 1 calc R U . . .
C76 C 0.7594(6) 0.1261(5) 0.8294(4) 0.062(2) Uani 1 1 d . . . . .
H76 H 0.7072 0.0905 0.8242 0.075 Uiso 1 1 calc R U . . .
C77 C 0.8454(5) 0.2490(6) 0.8437(4) 0.061(2) Uani 1 1 d . . . . .
C78 C 0.8531(5) 0.3263(6) 0.8527(4) 0.066(3) Uani 1 1 d . . . . .
Fe2 Fe 0.15621(5) 0.75931(5) 0.50922(4) 0.02685(19) Uani 1 1 d . . . . .
N7 N 0.2554(3) 0.8459(3) 0.5329(2) 0.0299(12) Uani 1 1 d . . . . .
N8 N 0.1770(3) 0.7998(3) 0.4383(2) 0.0324(12) Uani 1 1 d . . . . .
N9 N 0.2137(3) 0.6928(3) 0.4844(2) 0.0286(12) Uani 1 1 d . . . . .
N10 N 0.0607(3) 0.6722(3) 0.4798(2) 0.0292(12) Uani 1 1 d . . . . .
N11 N 0.1382(3) 0.7244(3) 0.5818(2) 0.0355(13) Uani 1 1 d . . . . .
N12 N 0.0936(3) 0.8202(3) 0.5352(3) 0.0417(15) Uani 1 1 d . . . . .
C79 C 0.2919(4) 0.8701(4) 0.5822(3) 0.0380(16) Uani 1 1 d . . . . .
H79 H 0.2713 0.8426 0.6112 0.046 Uiso 1 1 calc R U . . .
C80 C 0.3601(4) 0.9354(4) 0.5918(3) 0.0455(18) Uani 1 1 d . . . . .
H80 H 0.3835 0.9511 0.6271 0.055 Uiso 1 1 calc R U . . .
C81 C 0.3925(4) 0.9762(4) 0.5509(4) 0.052(2) Uani 1 1 d . . . . .
H81 H 0.4374 1.0204 0.5578 0.063 Uiso 1 1 calc R U . . .
C82 C 0.3579(4) 0.9515(4) 0.4980(3) 0.0416(18) Uani 1 1 d . . . . .
C83 C 0.3892(5) 0.9868(4) 0.4511(4) 0.054(2) Uani 1 1 d . . . . .
H83 H 0.4354 1.0301 0.4548 0.065 Uiso 1 1 calc R U . . .
C84 C 0.3529(5) 0.9583(5) 0.4007(4) 0.053(2) Uani 1 1 d . . . . .
H84 H 0.3766 0.9807 0.3703 0.063 Uiso 1 1 calc R U . . .
C85 C 0.2790(4) 0.8945(4) 0.3934(3) 0.0410(17) Uani 1 1 d . . . . .
C86 C 0.2356(5) 0.8645(4) 0.3434(3) 0.052(2) Uani 1 1 d . . . . .
H86 H 0.2548 0.8853 0.3115 0.062 Uiso 1 1 calc R U . . .
C87 C 0.1649(5) 0.8046(5) 0.3418(3) 0.056(2) Uani 1 1 d . . . . .
H87 H 0.1351 0.7843 0.3089 0.067 Uiso 1 1 calc R U . . .
C88 C 0.1373(5) 0.7736(4) 0.3904(3) 0.0464(18) Uani 1 1 d . . . . .
H88 H 0.0887 0.7328 0.3887 0.056 Uiso 1 1 calc R U . . .
C89 C 0.2475(4) 0.8597(3) 0.4395(3) 0.0319(14) Uani 1 1 d . . . . .
C90 C 0.2885(4) 0.8864(3) 0.4912(3) 0.0324(15) Uani 1 1 d . . . . .
C91 C 0.2936(4) 0.7060(4) 0.4853(3) 0.0379(16) Uani 1 1 d . . . . .
H91 H 0.3292 0.7514 0.5028 0.045 Uiso 1 1 calc R U . . .
C92 C 0.3245(5) 0.6546(5) 0.4611(3) 0.0456(19) Uani 1 1 d . . . . .
H92 H 0.3802 0.6664 0.4618 0.055 Uiso 1 1 calc R U . . .
C93 C 0.2744(5) 0.5867(4) 0.4362(3) 0.0477(19) Uani 1 1 d . . . . .
H93 H 0.2954 0.5522 0.4200 0.057 Uiso 1 1 calc R U . . .
C94 C 0.1900(4) 0.5694(4) 0.4352(3) 0.0405(17) Uani 1 1 d . . . . .
C95 C 0.1312(6) 0.5003(4) 0.4120(4) 0.060(2) Uani 1 1 d . . . . .
H95 H 0.1477 0.4622 0.3966 0.072 Uiso 1 1 calc R U . . .
C96 C 0.0520(6) 0.4890(4) 0.4120(4) 0.063(2) Uani 1 1 d . . . . .
H96 H 0.0148 0.4430 0.3966 0.076 Uiso 1 1 calc R U . . .
C97 C 0.0232(4) 0.5454(4) 0.4350(3) 0.0439(18) Uani 1 1 d . . . . .
C98 C -0.0588(5) 0.5385(5) 0.4364(4) 0.055(2) Uani 1 1 d . . . . .
H98 H -0.0994 0.4937 0.4223 0.066 Uiso 1 1 calc R U . . .
C99 C -0.0776(4) 0.5966(5) 0.4583(3) 0.050(2) Uani 1 1 d . . . . .
H99 H -0.1314 0.5924 0.4589 0.060 Uiso 1 1 calc R U . . .
C100 C -0.0168(4) 0.6635(4) 0.4801(3) 0.0409(17) Uani 1 1 d . . . . .
H100 H -0.0311 0.7031 0.4953 0.049 Uiso 1 1 calc R U . . .
C101 C 0.0801(4) 0.6131(4) 0.4585(3) 0.0308(14) Uani 1 1 d . . . . .
C102 C 0.1642(4) 0.6251(3) 0.4594(3) 0.0320(14) Uani 1 1 d . . . . .
C103 C 0.1624(4) 0.6747(4) 0.6044(3) 0.0410(17) Uani 1 1 d . . . . .
H103 H 0.1925 0.6517 0.5841 0.049 Uiso 1 1 calc R U . . .
C104 C 0.1447(6) 0.6559(5) 0.6569(4) 0.065(2) Uani 1 1 d . . . . .
H104 H 0.1623 0.6207 0.6711 0.078 Uiso 1 1 calc R U . . .
C105 C 0.1015(6) 0.6894(6) 0.6872(4) 0.069(3) Uani 1 1 d . . . . .
H105 H 0.0904 0.6780 0.7228 0.083 Uiso 1 1 calc R U . . .
C106 C 0.0741(5) 0.7403(5) 0.6656(4) 0.059(2) Uani 1 1 d . . . . .
C107 C 0.0259(6) 0.7784(7) 0.6925(4) 0.082(4) Uani 1 1 d . . . . .
H107 H 0.0084 0.7665 0.7270 0.099 Uiso 1 1 calc R U . . .
C108 C 0.0058(5) 0.8297(7) 0.6698(5) 0.078(3) Uani 1 1 d . . . . .
H108 H -0.0231 0.8547 0.6894 0.094 Uiso 1 1 calc R U . . .
C109 C 0.0271(5) 0.8478(5) 0.6162(4) 0.063(3) Uani 1 1 d . . . . .
C110 C 0.0078(6) 0.9006(6) 0.5897(6) 0.084(4) Uani 1 1 d . . . . .
H110 H -0.0206 0.9280 0.6070 0.101 Uiso 1 1 calc R U . . .
C111 C 0.0311(7) 0.9115(6) 0.5377(6) 0.091(4) Uani 1 1 d . . . . .
H111 H 0.0176 0.9461 0.5193 0.109 Uiso 1 1 calc R U . . .
C112 C 0.0747(5) 0.8716(5) 0.5120(4) 0.063(2) Uani 1 1 d . . . . .
H112 H 0.0913 0.8816 0.4770 0.076 Uiso 1 1 calc R U . . .
C113 C 0.0706(4) 0.8100(4) 0.5870(3) 0.0441(18) Uani 1 1 d . . . . .
C114 C 0.0943(4) 0.7568(4) 0.6120(3) 0.0404(17) Uani 1 1 d . . . . .
N13 N 0.9508(8) 0.5174(7) 0.7422(5) 0.124(4) Uani 1 1 d . . . . .
C115 C 1.1239(8) 0.4462(10) 0.7378(8) 0.167(8) Uani 1 1 d . . . . .
H11A H 1.1590 0.4753 0.7124 0.250 Uiso 1 1 calc R U . . .
H11B H 1.1192 0.3945 0.7309 0.250 Uiso 1 1 calc R U . . .
H11C H 1.1461 0.4655 0.7744 0.250 Uiso 1 1 calc R U . . .
C116 C 1.0439(7) 0.4514(7) 0.7313(6) 0.100(4) Uani 1 1 d . . . . .
C117 C 1.0305(7) 0.5143(7) 0.7478(5) 0.099(4) Uani 1 1 d . . . . .
H117 H 1.0731 0.5566 0.7632 0.119 Uiso 1 1 calc R U . . .
C118 C 0.9052(6) 0.3910(6) 0.7017(6) 0.088(4) Uani 1 1 d . . . . .
H118 H 0.8633 0.3480 0.6863 0.105 Uiso 1 1 calc R U . . .
C119 C 0.8924(7) 0.4528(8) 0.7180(5) 0.097(4) Uani 1 1 d . . . . .
H119 H 0.8404 0.4529 0.7127 0.116 Uiso 1 1 calc R U . . .
C120 C 0.9764(7) 0.3917(6) 0.7076(5) 0.092(4) Uani 1 1 d . . . . .
H120 H 0.9846 0.3478 0.6948 0.111 Uiso 1 1 calc R U . . .
N14 N 0.3919(7) 0.1611(7) 0.9356(6) 0.133(4) Uani 0.75 1 d D U P . .
C121 C 0.2280(8) 0.2232(9) 0.9914(6) 0.140(7) Uani 0.75 1 d D U P . .
H12A H 0.1795 0.1791 0.9885 0.211 Uiso 0.75 1 calc R U P . .
H12B H 0.2156 0.2652 0.9810 0.211 Uiso 0.75 1 calc R U P . .
H12C H 0.2500 0.2341 1.0285 0.211 Uiso 0.75 1 calc R U P . .
C122 C 0.2890(6) 0.2091(6) 0.9542(5) 0.125(5) Uani 0.75 1 d D U P . .
C123 C 0.2952(8) 0.2346(7) 0.9025(5) 0.122(5) Uani 0.75 1 d D U P . .
H123 H 0.2628 0.2601 0.8912 0.146 Uiso 0.75 1 calc R U P . .
C124 C 0.3511(8) 0.2208(8) 0.8682(6) 0.133(5) Uani 0.75 1 d D U P . .
H124 H 0.3557 0.2365 0.8334 0.160 Uiso 0.75 1 calc R U P . .
C125 C 0.4001(8) 0.1833(7) 0.8860(5) 0.116(4) Uani 0.75 1 d D U P . .
H125 H 0.4378 0.1742 0.8634 0.139 Uiso 0.75 1 calc R U P . .
C126 C 0.3381(7) 0.1720(7) 0.9709(6) 0.134(5) Uani 0.75 1 d D U P . .
H126 H 0.3345 0.1550 1.0053 0.160 Uiso 0.75 1 calc R U P . .
N15 N 0.0784(9) 0.1357(9) 0.5980(6) 0.165(5) Uani 0.75 1 d D U P . .
C127 C 0.2558(8) 0.3042(10) 0.5748(6) 0.142(6) Uani 0.75 1 d D U P . .
H12D H 0.2584 0.2892 0.5368 0.213 Uiso 0.75 1 calc R U P . .
H12E H 0.3002 0.2996 0.5952 0.213 Uiso 0.75 1 calc R U P . .
H12F H 0.2589 0.3556 0.5796 0.213 Uiso 0.75 1 calc R U P . .
C128 C 0.1769(8) 0.2539(8) 0.5953(4) 0.133(5) Uani 0.75 1 d D U P . .
C129 C 0.1350(9) 0.2860(9) 0.6302(5) 0.144(5) Uani 0.75 1 d D U P . .
H129 H 0.1545 0.3376 0.6413 0.172 Uiso 0.75 1 calc R U P . .
C130 C 0.0629(9) 0.2385(11) 0.6482(6) 0.151(5) Uani 0.75 1 d D U P . .
H130 H 0.0336 0.2587 0.6716 0.181 Uiso 0.75 1 calc R U P . .
C131 C 0.0335(9) 0.1611(11) 0.6319(6) 0.150(6) Uani 0.75 1 d D U P . .
H131 H -0.0147 0.1290 0.6439 0.180 Uiso 0.75 1 calc R U P . .
C132 C 0.1487(9) 0.1767(8) 0.5781(6) 0.151(5) Uani 0.75 1 d D U P . .
H132 H 0.1767 0.1551 0.5546 0.181 Uiso 0.75 1 calc R U P . .
N16 N 0.7970(14) 0.5434(12) 0.9653(8) 0.176(8) Uani 0.5 1 d D U P . .
C133 C 0.6516(13) 0.5688(13) 1.0624(10) 0.160(9) Uani 0.5 1 d D U P . .
H13A H 0.6418 0.6147 1.0601 0.240 Uiso 0.5 1 calc R U P . .
H13B H 0.6552 0.5606 1.1001 0.240 Uiso 0.5 1 calc R U P . .
H13C H 0.6080 0.5274 1.0434 0.240 Uiso 0.5 1 calc R U P . .
C134 C 0.7308(11) 0.5747(8) 1.0364(7) 0.154(7) Uani 0.5 1 d D U P . .
C135 C 0.8030(12) 0.6192(11) 1.0664(9) 0.165(8) Uani 0.5 1 d D U P . .
H135 H 0.8045 0.6445 1.1009 0.198 Uiso 0.5 1 calc R U P . .
C136 C 0.8730(12) 0.6217(12) 1.0391(11) 0.173(8) Uani 0.5 1 d D U P . .
H136 H 0.9230 0.6507 1.0564 0.208 Uiso 0.5 1 calc R U P . .
C137 C 0.8718(13) 0.5828(13) 0.9870(10) 0.176(8) Uani 0.5 1 d D U P . .
H137 H 0.9183 0.5844 0.9696 0.211 Uiso 0.5 1 calc R U P . .
C138 C 0.7261(13) 0.5352(10) 0.9847(8) 0.148(7) Uani 0.5 1 d D U P . .
H138 H 0.6774 0.5059 0.9658 0.177 Uiso 0.5 1 calc R U P . .
Cl6 Cl 0.7076(3) 0.8663(3) 0.5485(3) 0.0542(14) Uani 0.5 1 d . . P A 1
O1W O 0.8884(12) 1.0150(12) 0.5909(11) 0.161(10) Uani 0.5 1 d . . P B 1
O2W O 0.383(2) 0.970(3) 0.992(2) 0.146(17) Uani 0.25 1 d . . P C 1
O3W O 0.258(2) 0.062(2) 0.5651(14) 0.129(15) Uani 0.25 1 d . . P D 1
O20 O 0.6730(10) 0.8393(10) 0.5385(8) 0.066(5) Uani 0.5 1 d . . P A 2
Cl11 Cl 0.8310(4) 0.9619(4) 0.5691(3) 0.105(2) Uani 0.5 1 d . . P E 2
O2B O 0.362(2) 0.9877(19) 1.0433(16) 0.120(16) Uani 0.25 1 d . . P F 2
O4W O 0.232(3) 0.029(2) 0.6326(18) 0.17(2) Uani 0.25 1 d . . P G 2
O5W O 0.5122(13) 0.9021(11) 0.9988(6) 0.126(7) Uani 0.5 1 d . . P . .
O6W O 0.4122(9) 0.1859(7) 0.5776(5) 0.193(6) Uani 1 1 d . . . . .

loop_
_atom_site_aniso_label
_atom_site_aniso_U_11
_atom_site_aniso_U_22
_atom_site_aniso_U_33
_atom_site_aniso_U_23
_atom_site_aniso_U_13
_atom_site_aniso_U_12
Pr1 0.02149(16) 0.02476(17) 0.03031(19) 0.00041(14) 0.00232(14) 0.00724(13)
Pr2 0.02663(17) 0.02758(17) 0.0385(2) 0.00762(16) 0.00889(15) 0.01291(14)
Pr3 0.02406(17) 0.03013(18) 0.0308(2) -0.00036(15) -0.00038(14) 0.00806(14)
Pr4 0.02332(16) 0.02099(16) 0.02708(18) -0.00309(13) 0.00080(13) 0.00847(13)
Sb1 0.0271(2) 0.0308(2) 0.0334(2) -0.00462(19) -0.00926(18) 0.00473(18)
Sb2 0.01798(19) 0.0285(2) 0.0508(3) 0.0077(2) 0.00277(19) 0.00343(16)
Sb3 0.0208(2) 0.0358(2) 0.0487(3) 0.0084(2) -0.00726(19) 0.00865(18)
Sb4 0.0261(2) 0.0273(2) 0.0457(3) 0.0081(2) 0.00480(19) 0.01404(17)
Sb5 0.0432(3) 0.0234(2) 0.0353(3) -0.00289(18) 0.0052(2) 0.01461(19)
Sb6 0.0274(2) 0.0224(2) 0.0376(3) 0.00152(18) 0.00305(18) 0.00889(17)
Sb7 0.0225(2) 0.0262(2) 0.0347(2) 0.00088(18) 0.00802(17) 0.00522(16)
Sb8 0.01982(19) 0.0249(2) 0.0320(2) -0.00566(17) 0.00168(16) 0.01058(16)
Sb9 0.0295(2) 0.0288(2) 0.0256(2) -0.00708(17) 0.00173(17) 0.00922(17)
Sb10 0.0277(2) 0.0288(2) 0.0308(2) 0.00447(18) 0.00028(18) 0.01320(17)
Sb11 0.0516(3) 0.0349(2) 0.0261(2) 0.00371(19) 0.0122(2) 0.0211(2)
Sb12 0.0299(2) 0.0281(2) 0.0385(3) 0.01170(19) 0.01239(19) 0.01435(18)
Cl1 0.0223(7) 0.0267(7) 0.0314(8) 0.0016(6) 0.0025(6) 0.0098(6)
Cl2 0.0428(10) 0.0365(9) 0.0607(12) 0.0044(9) 0.0023(9) 0.0227(8)
Cl3 0.0951(17) 0.0744(15) 0.0482(12) 0.0159(11) 0.0366(12) 0.0542(14)
Cl4 0.0401(10) 0.0446(10) 0.0729(14) 0.0163(10) -0.0177(9) 0.0095(8)
Cl5 0.0598(12) 0.0639(13) 0.0339(10) 0.0040(9) -0.0011(9) 0.0176(10)
Cl7 0.0304(9) 0.0491(11) 0.0858(16) -0.0008(11) -0.0206(10) -0.0001(8)
Cl8 0.0536(10) 0.0263(8) 0.0463(10) 0.0019(7) 0.0097(8) 0.0187(7)
Cl9 0.0417(10) 0.0477(10) 0.0557(12) -0.0027(9) 0.0221(9) 0.0197(8)
Cl10 0.0772(14) 0.0523(11) 0.0351(10) 0.0133(9) 0.0129(9) 0.0311(10)
O1 0.025(2) 0.037(2) 0.036(3) 0.006(2) -0.0002(19) 0.0107(19)
O2 0.027(2) 0.037(3) 0.036(3) 0.005(2) 0.001(2) 0.0112(19)
O3 0.019(2) 0.051(3) 0.031(3) -0.001(2) -0.0055(18) 0.007(2)
O4 0.023(2) 0.031(2) 0.022(2) -0.0043(18) -0.0031(17) 0.0084(17)
O5 0.028(2) 0.033(2) 0.029(2) 0.0056(19) 0.0100(18) 0.0155(19)
O6 0.021(2) 0.029(2) 0.036(3) 0.0025(19) 0.0035(18) 0.0106(17)
O7 0.042(3) 0.026(2) 0.035(3) 0.003(2) 0.010(2) 0.017(2)
O8 0.029(2) 0.032(2) 0.044(3) 0.011(2) 0.001(2) 0.0133(19)
O9 0.023(2) 0.031(2) 0.043(3) 0.000(2) -0.0019(19) 0.0095(18)
O10 0.025(2) 0.026(2) 0.029(2) -0.0058(18) 0.0041(18) 0.0058(17)
O11 0.026(2) 0.022(2) 0.026(2) -0.0006(17) 0.0023(17) 0.0067(17)
O12 0.040(3) 0.029(2) 0.028(2) 0.0001(19) 0.008(2) 0.018(2)
O13 0.049(3) 0.021(2) 0.028(2) 0.0040(18) 0.008(2) 0.014(2)
O14 0.022(2) 0.024(2) 0.046(3) 0.000(2) -0.0016(19) 0.0071(17)
O15 0.024(2) 0.024(2) 0.064(3) -0.008(2) 0.013(2) 0.0121(18)
O16 0.021(2) 0.032(2) 0.038(3) 0.001(2) 0.0035(19) 0.0105(18)
O17 0.029(2) 0.029(2) 0.033(3) 0.0037(19) 0.0065(19) 0.0121(18)
O18 0.037(2) 0.029(2) 0.029(2) 0.0057(19) 0.008(2) 0.0126(19)
O19 0.040(3) 0.041(3) 0.054(3) -0.001(3) 0.010(2) 0.007(2)
O21 0.036(3) 0.033(3) 0.053(3) 0.007(2) 0.002(2) -0.002(2)
O22 0.068(4) 0.040(3) 0.127(6) 0.019(4) 0.044(4) 0.014(3)
O23 0.031(3) 0.024(3) 0.133(6) 0.007(3) 0.017(3) 0.001(2)
O24 0.060(3) 0.072(4) 0.044(3) 0.002(3) 0.004(3) 0.046(3)
O25 0.047(3) 0.051(4) 0.147(7) 0.021(4) -0.042(4) -0.002(3)
O26 0.025(2) 0.033(3) 0.097(5) -0.004(3) 0.009(3) -0.004(2)
O27 0.115(6) 0.181(8) 0.059(4) 0.018(5) 0.019(4) 0.127(6)
O28 0.051(3) 0.059(3) 0.073(4) 0.024(3) 0.024(3) 0.040(3)
O29 0.103(6) 0.107(6) 0.144(7) 0.079(5) 0.080(5) 0.088(5)
O30 0.043(3) 0.076(4) 0.119(6) 0.040(4) 0.043(4) 0.029(3)
O31 0.055(3) 0.098(5) 0.041(3) 0.009(3) 0.002(3) 0.055(3)
O32 0.046(3) 0.093(5) 0.092(5) -0.065(4) -0.022(3) 0.035(3)
O33 0.061(4) 0.070(4) 0.068(4) -0.009(3) -0.029(3) 0.040(3)
O34 0.097(5) 0.109(5) 0.059(4) -0.051(4) -0.047(4) 0.074(5)
O35 0.064(4) 0.053(3) 0.054(4) -0.027(3) -0.016(3) 0.019(3)
O36 0.070(5) 0.141(7) 0.069(5) -0.046(5) 0.011(4) -0.023(5)
C1 0.037(4) 0.063(5) 0.069(6) 0.027(5) 0.015(4) 0.029(4)
C2 0.025(3) 0.047(4) 0.055(5) 0.016(4) 0.011(3) 0.015(3)
C3 0.050(5) 0.056(5) 0.076(6) 0.034(5) 0.028(4) 0.033(4)
C4 0.039(4) 0.067(5) 0.064(6) 0.027(5) 0.018(4) 0.026(4)
C5 0.032(4) 0.055(5) 0.045(4) 0.005(4) 0.001(3) 0.024(3)
C6 0.033(4) 0.044(4) 0.045(4) 0.004(3) 0.001(3) 0.024(3)
C7 0.030(4) 0.041(4) 0.052(5) 0.015(4) 0.005(3) 0.011(3)
C8 0.034(4) 0.058(5) 0.039(4) -0.005(4) -0.005(3) 0.026(3)
C9 0.047(5) 0.088(7) 0.044(5) -0.030(5) -0.017(4) 0.034(5)
C10 0.033(4) 0.061(5) 0.060(5) -0.032(4) -0.015(4) 0.022(4)
C11 0.036(4) 0.036(4) 0.056(5) -0.011(3) -0.007(3) 0.015(3)
C12 0.022(3) 0.040(4) 0.034(4) -0.008(3) -0.007(3) 0.011(3)
C13 0.030(3) 0.044(4) 0.031(4) -0.013(3) -0.002(3) 0.017(3)
C14 0.030(4) 0.047(4) 0.036(4) -0.007(3) -0.006(3) 0.015(3)
C15 0.045(4) 0.058(5) 0.045(5) -0.025(4) -0.012(4) 0.025(4)
C16 0.065(6) 0.105(8) 0.053(6) -0.059(6) -0.004(5) 0.019(6)
C17 0.054(5) 0.089(7) 0.064(6) -0.037(5) 0.018(5) 0.005(5)
C18 0.052(4) 0.042(4) 0.027(4) -0.011(3) -0.002(3) 0.018(3)
C19 0.063(5) 0.042(4) 0.034(4) -0.016(3) 0.001(4) 0.024(4)
C20 0.049(5) 0.053(5) 0.052(5) -0.016(4) 0.002(4) 0.022(4)
C21 0.056(5) 0.041(4) 0.038(4) -0.005(4) -0.008(4) 0.010(4)
C22 0.039(4) 0.032(4) 0.072(6) 0.020(4) 0.002(4) 0.003(3)
C23 0.042(4) 0.028(4) 0.060(5) 0.008(4) 0.000(4) 0.006(3)
C24 0.048(4) 0.025(4) 0.068(6) 0.003(4) -0.005(4) 0.004(3)
C25 0.035(4) 0.032(4) 0.083(6) 0.008(4) 0.007(4) 0.005(3)
C26 0.029(4) 0.027(4) 0.084(6) 0.001(4) -0.003(4) 0.001(3)
C27 0.046(5) 0.025(4) 0.103(8) 0.001(4) 0.012(5) -0.002(3)
C28 0.050(5) 0.038(4) 0.097(8) 0.004(5) 0.019(5) 0.011(4)
C29 0.026(3) 0.027(3) 0.074(6) 0.008(4) 0.014(3) 0.008(3)
C30 0.028(4) 0.034(4) 0.070(6) -0.012(4) 0.001(4) 0.004(3)
C31 0.033(4) 0.046(4) 0.041(4) -0.003(3) 0.007(3) 0.023(3)
C32 0.038(4) 0.030(3) 0.043(4) 0.002(3) 0.013(3) 0.014(3)
C33 0.025(3) 0.028(3) 0.051(4) -0.001(3) 0.011(3) 0.009(3)
C34 0.023(3) 0.028(3) 0.069(5) 0.005(3) 0.003(3) 0.007(3)
C35 0.027(3) 0.037(4) 0.065(5) -0.002(4) 0.006(3) 0.012(3)
C36 0.038(4) 0.039(4) 0.044(4) 0.002(3) 0.011(3) 0.022(3)
C37 0.070(6) 0.067(5) 0.039(4) 0.009(4) 0.007(4) 0.046(5)
C38 0.048(4) 0.051(4) 0.049(5) 0.017(4) 0.004(4) 0.029(4)
C39 0.025(3) 0.035(4) 0.042(4) 0.006(3) 0.004(3) 0.013(3)
C40 0.040(4) 0.058(5) 0.037(4) 0.005(4) 0.004(3) 0.030(4)
C41 0.038(4) 0.053(4) 0.046(5) 0.007(4) 0.003(3) 0.029(4)
C42 0.016(3) 0.054(5) 0.059(5) 0.008(4) 0.002(3) 0.014(3)
Fe1 0.0385(5) 0.0321(5) 0.0375(6) -0.0014(4) 0.0039(4) 0.0122(4)
N1 0.042(3) 0.028(3) 0.044(4) 0.002(3) 0.006(3) 0.013(3)
N2 0.044(3) 0.038(3) 0.039(4) -0.002(3) -0.002(3) 0.011(3)
N3 0.039(3) 0.033(3) 0.038(3) 0.000(3) 0.005(3) 0.013(3)
N4 0.047(4) 0.035(3) 0.043(4) 0.005(3) 0.012(3) 0.017(3)
N5 0.045(4) 0.045(4) 0.059(5) 0.000(3) 0.005(3) 0.007(3)
N6 0.046(4) 0.050(4) 0.041(4) -0.004(3) 0.001(3) 0.020(3)
C43 0.059(5) 0.035(4) 0.052(5) 0.004(4) 0.006(4) 0.021(4)
C44 0.083(7) 0.050(5) 0.069(6) 0.010(5) 0.008(5) 0.039(5)
C45 0.072(6) 0.046(5) 0.083(7) 0.011(5) 0.024(5) 0.033(5)
C46 0.058(5) 0.038(4) 0.058(5) 0.000(4) 0.015(4) 0.016(4)
C47 0.074(6) 0.060(6) 0.070(7) -0.015(5) 0.023(5) 0.028(5)
C48 0.079(7) 0.078(7) 0.039(5) -0.006(5) 0.016(5) 0.029(6)
C49 0.047(5) 0.052(5) 0.042(5) -0.008(4) 0.005(4) 0.004(4)
C50 0.062(6) 0.078(6) 0.035(5) -0.002(4) -0.007(4) 0.008(5)
C51 0.059(5) 0.079(6) 0.048(5) 0.007(5) -0.010(4) 0.028(5)
C52 0.055(5) 0.064(5) 0.048(5) 0.002(4) -0.006(4) 0.026(4)
C53 0.042(4) 0.036(4) 0.040(4) -0.004(3) 0.001(3) 0.007(3)
C54 0.046(4) 0.031(4) 0.038(4) -0.004(3) 0.005(3) 0.009(3)
C55 0.061(5) 0.048(5) 0.047(5) 0.008(4) 0.006(4) 0.011(4)
C56 0.070(6) 0.052(5) 0.073(7) 0.012(5) 0.017(5) -0.002(5)
C57 0.050(5) 0.050(5) 0.084(7) 0.001(5) 0.008(5) -0.005(4)
C58 0.044(4) 0.045(4) 0.056(5) -0.011(4) -0.003(4) 0.012(4)
C59 0.062(6) 0.052(5) 0.068(6) -0.012(5) -0.011(5) 0.010(4)
C60 0.068(6) 0.068(6) 0.058(6) -0.018(5) -0.024(5) 0.029(5)
C61 0.070(6) 0.049(5) 0.041(5) -0.002(4) -0.003(4) 0.029(4)
C62 0.093(7) 0.075(6) 0.040(5) 0.010(5) 0.008(5) 0.046(6)
C63 0.090(7) 0.071(6) 0.043(5) 0.027(5) 0.018(5) 0.033(6)
C64 0.068(5) 0.044(4) 0.045(5) 0.005(4) 0.017(4) 0.019(4)
C65 0.045(4) 0.034(4) 0.037(4) -0.005(3) 0.002(3) 0.017(3)
C66 0.046(4) 0.032(4) 0.046(5) -0.001(3) 0.007(4) 0.019(3)
C67 0.062(6) 0.044(5) 0.119(10) -0.005(6) 0.001(6) 0.002(4)
C68 0.075(8) 0.047(6) 0.184(15) -0.007(8) -0.014(9) -0.015(6)
C69 0.074(8) 0.073(9) 0.178(15) 0.021(9) -0.034(9) -0.032(7)
C70 0.037(5) 0.099(9) 0.136(11) 0.028(8) 0.003(6) -0.004(6)
C71 0.046(7) 0.147(15) 0.24(2) 0.076(16) 0.009(9) -0.004(8)
C72 0.045(7) 0.156(15) 0.200(17) 0.057(14) 0.016(8) 0.039(9)
C73 0.052(6) 0.116(10) 0.095(9) 0.032(8) 0.022(6) 0.038(6)
C74 0.089(9) 0.132(12) 0.136(12) 0.039(10) 0.036(8) 0.080(9)
C75 0.101(9) 0.086(8) 0.073(7) -0.003(6) 0.006(6) 0.063(7)
C76 0.072(6) 0.065(6) 0.057(6) -0.018(5) -0.009(5) 0.041(5)
C77 0.047(5) 0.085(7) 0.054(6) 0.007(5) 0.012(4) 0.029(5)
C78 0.045(5) 0.071(6) 0.064(6) 0.001(5) -0.001(4) 0.002(4)
Fe2 0.0208(4) 0.0256(4) 0.0324(5) -0.0019(4) 0.0027(4) 0.0073(3)
N7 0.028(3) 0.031(3) 0.031(3) -0.003(2) 0.001(2) 0.013(2)
N8 0.031(3) 0.026(3) 0.036(3) 0.000(2) -0.001(2) 0.005(2)
N9 0.023(3) 0.032(3) 0.034(3) 0.004(2) 0.006(2) 0.012(2)
N10 0.022(3) 0.029(3) 0.033(3) -0.001(2) 0.005(2) 0.006(2)
N11 0.024(3) 0.039(3) 0.038(3) 0.002(3) 0.006(2) 0.005(2)
N12 0.029(3) 0.036(3) 0.060(4) -0.006(3) -0.004(3) 0.015(3)
C79 0.039(4) 0.034(4) 0.038(4) -0.005(3) -0.003(3) 0.013(3)
C80 0.043(4) 0.040(4) 0.049(5) -0.011(4) -0.011(4) 0.015(3)
C81 0.036(4) 0.035(4) 0.078(6) 0.002(4) -0.007(4) 0.004(3)
C82 0.031(4) 0.027(3) 0.061(5) 0.001(3) -0.005(3) 0.004(3)
C83 0.041(4) 0.033(4) 0.074(6) 0.013(4) -0.002(4) -0.007(3)
C84 0.043(4) 0.052(5) 0.060(6) 0.027(4) 0.015(4) 0.008(4)
C85 0.041(4) 0.031(4) 0.052(5) 0.011(3) 0.006(3) 0.013(3)
C86 0.064(5) 0.043(4) 0.048(5) 0.014(4) 0.006(4) 0.017(4)
C87 0.065(5) 0.055(5) 0.039(5) 0.002(4) -0.011(4) 0.013(4)
C88 0.044(4) 0.040(4) 0.047(5) 0.006(4) 0.005(4) 0.006(3)
C89 0.030(3) 0.026(3) 0.039(4) 0.006(3) 0.004(3) 0.009(3)
C90 0.032(3) 0.021(3) 0.041(4) -0.002(3) 0.000(3) 0.007(3)
C91 0.031(4) 0.046(4) 0.036(4) 0.007(3) 0.004(3) 0.012(3)
C92 0.041(4) 0.064(5) 0.043(5) 0.007(4) 0.014(3) 0.033(4)
C93 0.059(5) 0.048(5) 0.051(5) 0.002(4) 0.013(4) 0.037(4)
C94 0.047(4) 0.039(4) 0.039(4) -0.002(3) 0.002(3) 0.021(3)
C95 0.072(6) 0.037(4) 0.072(6) -0.012(4) 0.007(5) 0.024(4)
C96 0.064(6) 0.032(4) 0.080(7) -0.020(4) -0.007(5) 0.009(4)
C97 0.044(4) 0.037(4) 0.039(4) -0.003(3) 0.004(3) 0.003(3)
C98 0.039(4) 0.043(4) 0.063(6) -0.009(4) -0.003(4) -0.007(3)
C99 0.021(3) 0.058(5) 0.058(5) -0.002(4) 0.003(3) 0.001(3)
C100 0.023(3) 0.050(4) 0.044(4) -0.003(4) 0.001(3) 0.009(3)
C101 0.031(3) 0.028(3) 0.030(4) 0.003(3) 0.005(3) 0.006(3)
C102 0.035(3) 0.026(3) 0.036(4) 0.005(3) 0.009(3) 0.011(3)
C103 0.027(3) 0.043(4) 0.042(4) 0.000(3) -0.004(3) 0.002(3)
C104 0.073(6) 0.062(6) 0.051(6) 0.012(5) 0.002(5) 0.012(5)
C105 0.073(6) 0.077(7) 0.036(5) 0.010(5) 0.015(5) -0.002(5)
C106 0.038(4) 0.072(6) 0.044(5) -0.018(4) 0.013(4) -0.003(4)
C107 0.041(5) 0.110(9) 0.062(7) -0.025(6) 0.021(5) -0.006(6)
C108 0.036(5) 0.103(9) 0.076(8) -0.045(7) 0.014(5) 0.015(5)
C109 0.036(4) 0.051(5) 0.096(8) -0.031(5) 0.015(5) 0.014(4)
C110 0.052(6) 0.073(7) 0.126(11) -0.039(7) 0.002(6) 0.033(5)
C111 0.082(8) 0.063(7) 0.146(12) 0.005(7) -0.007(8) 0.053(6)
C112 0.061(5) 0.057(5) 0.080(7) -0.004(5) -0.006(5) 0.034(5)
C113 0.027(4) 0.039(4) 0.058(5) -0.017(4) 0.003(3) 0.008(3)
C114 0.024(3) 0.046(4) 0.035(4) -0.016(3) 0.003(3) -0.001(3)
N13 0.117(10) 0.111(9) 0.128(10) 0.010(8) 0.020(8) 0.023(8)
C115 0.065(8) 0.197(18) 0.24(2) -0.031(16) -0.018(11) 0.061(10)
C116 0.061(7) 0.091(9) 0.142(12) -0.004(8) 0.018(7) 0.026(6)
C117 0.072(8) 0.074(8) 0.118(11) -0.016(7) 0.008(7) -0.010(6)
C118 0.040(5) 0.048(6) 0.165(13) -0.015(7) -0.012(6) 0.011(4)
C119 0.052(6) 0.124(11) 0.111(10) 0.033(9) 0.014(6) 0.022(7)
C120 0.074(7) 0.066(7) 0.124(11) -0.021(7) -0.001(7) 0.018(6)
N14 0.124(8) 0.147(9) 0.115(9) 0.001(8) 0.029(7) 0.033(7)
C121 0.083(10) 0.199(15) 0.114(12) -0.008(12) 0.033(9) 0.025(11)
C122 0.105(9) 0.145(10) 0.109(9) 0.009(8) -0.016(8) 0.030(8)
C123 0.103(9) 0.149(10) 0.090(9) 0.016(8) 0.012(7) 0.018(8)
C124 0.114(9) 0.154(10) 0.110(9) 0.013(9) 0.000(8) 0.023(8)
C125 0.118(9) 0.134(10) 0.095(9) 0.020(8) 0.007(8) 0.044(8)
C126 0.126(9) 0.147(10) 0.109(9) 0.017(8) 0.016(8) 0.024(8)
N15 0.166(11) 0.211(12) 0.138(10) 0.026(9) -0.001(9) 0.091(10)
C127 0.125(12) 0.202(15) 0.125(12) 0.088(11) 0.001(10) 0.073(12)
C128 0.150(10) 0.186(12) 0.105(10) 0.042(9) -0.016(8) 0.106(10)
C129 0.152(11) 0.203(12) 0.105(10) 0.040(9) 0.000(9) 0.093(10)
C130 0.150(11) 0.207(12) 0.121(10) 0.033(10) -0.006(9) 0.093(10)
C131 0.153(11) 0.206(12) 0.114(10) 0.041(10) -0.005(9) 0.086(11)
C132 0.156(11) 0.197(12) 0.124(10) 0.039(10) -0.003(9) 0.089(10)
N16 0.154(14) 0.182(15) 0.184(16) 0.044(13) -0.045(13) 0.049(13)
C133 0.159(18) 0.163(18) 0.17(2) 0.039(17) -0.023(17) 0.072(17)
C134 0.140(13) 0.155(15) 0.183(16) 0.055(13) -0.058(13) 0.066(13)
C135 0.142(14) 0.165(15) 0.201(16) 0.026(13) -0.047(13) 0.072(13)
C136 0.151(14) 0.174(15) 0.189(17) 0.042(14) -0.043(14) 0.048(14)
C137 0.148(14) 0.175(15) 0.194(17) 0.040(14) -0.036(14) 0.044(14)
C138 0.124(13) 0.160(15) 0.184(16) 0.048(13) -0.049(13) 0.077(13)
Cl6 0.054(3) 0.053(3) 0.056(3) 0.019(3) 0.020(3) 0.016(2)
O1W 0.090(14) 0.110(16) 0.27(3) 0.068(18) 0.062(16) 0.008(12)
O2W 0.08(2) 0.18(4) 0.15(4) 0.04(4) 0.00(3) 0.01(3)
O3W 0.21(4) 0.18(4) 0.09(2) 0.07(2) 0.05(2) 0.16(3)
O20 0.070(12) 0.064(12) 0.053(10) 0.015(9) 0.019(9) 0.007(8)
Cl11 0.088(4) 0.097(5) 0.133(6) 0.040(4) 0.028(4) 0.028(4)
O2B 0.15(3) 0.11(2) 0.13(3) -0.07(2) -0.10(3) 0.10(2)
O4W 0.17(4) 0.19(4) 0.18(4) -0.11(3) -0.10(3) 0.16(3)
O5W 0.195(19) 0.134(15) 0.044(9) -0.029(9) -0.019(11) 0.065(14)
O6W 0.313(17) 0.177(12) 0.126(9) 0.057(9) -0.023(10) 0.125(12)

loop_
_atom_type_symbol
_atom_type_description
_atom_type_scat_dispersion_real
_atom_type_scat_dispersion_imag
_atom_type_scat_source
C C 0.0033 0.0016 'International Tables Vol C Tables 4.2.6.8 and 6.1.1.4'
H H 0.0000 0.0000 'International Tables Vol C Tables 4.2.6.8 and 6.1.1.4'
N N 0.0061 0.0033 'International Tables Vol C Tables 4.2.6.8 and 6.1.1.4'
O O 0.0106 0.0060 'International Tables Vol C Tables 4.2.6.8 and 6.1.1.4'
Cl Cl 0.1484 0.1585 'International Tables Vol C Tables 4.2.6.8 and 6.1.1.4'
Fe Fe 0.3463 0.8444 'International Tables Vol C Tables 4.2.6.8 and 6.1.1.4'
Sb Sb -0.5866 1.5461 'International Tables Vol C Tables 4.2.6.8 and 6.1.1.4'
Pr Pr -0.2180 2.8214 'International Tables Vol C Tables 4.2.6.8 and 6.1.1.4'

loop_
_geom_angle_atom_site_label_1
_geom_angle_atom_site_label_2
_geom_angle_atom_site_label_3
_geom_angle
_geom_angle_site_symmetry_1
_geom_angle_site_symmetry_3
O6 Pr1 O21 74.54(15) . .
O6 Pr1 O4 116.59(13) . .
O21 Pr1 O4 147.45(15) . .
O6 Pr1 O19 135.21(15) . .
O21 Pr1 O19 74.13(17) . .
O4 Pr1 O19 78.00(14) . .
O6 Pr1 O2 118.42(14) . .
O21 Pr1 O2 72.67(15) . .
O4 Pr1 O2 119.18(13) . .
O19 Pr1 O2 80.99(15) . .
O6 Pr1 O3 151.76(14) . .
O21 Pr1 O3 124.80(15) . .
O4 Pr1 O3 59.96(13) . .
O19 Pr1 O3 72.97(16) . .
O2 Pr1 O3 59.39(13) . .
O6 Pr1 O1 60.03(13) . .
O21 Pr1 O1 66.17(15) . .
O4 Pr1 O1 146.37(13) . .
O19 Pr1 O1 129.96(14) . .
O2 Pr1 O1 59.35(14) . .
O3 Pr1 O1 106.01(13) . .
O6 Pr1 O5 58.56(12) . .
O21 Pr1 O5 129.02(14) . .
O4 Pr1 O5 59.17(12) . .
O19 Pr1 O5 126.63(14) . .
O2 Pr1 O5 146.14(13) . .
O3 Pr1 O5 106.17(12) . .
O1 Pr1 O5 102.24(12) . .
O6 Pr1 Cl1 81.46(10) . .
O21 Pr1 Cl1 131.54(13) . .
O4 Pr1 Cl1 81.00(10) . .
O19 Pr1 Cl1 143.12(12) . .
O2 Pr1 Cl1 83.31(10) . .
O3 Pr1 Cl1 70.30(11) . .
O1 Pr1 Cl1 65.37(9) . .
O5 Pr1 Cl1 62.84(8) . .
O6 Pr1 Cl2 71.07(10) . .
O21 Pr1 Cl2 85.59(12) . .
O4 Pr1 Cl2 71.23(10) . .
O19 Pr1 Cl2 75.36(12) . .
O2 Pr1 Cl2 151.49(11) . .
O3 Pr1 Cl2 125.80(11) . .
O1 Pr1 Cl2 128.01(10) . .
O5 Pr1 Cl2 62.37(9) . .
Cl1 Pr1 Cl2 125.20(5) . .
O6 Pr1 Sb12 29.86(9) . .
O21 Pr1 Sb12 59.54(12) . .
O4 Pr1 Sb12 143.22(9) . .
O19 Pr1 Sb12 133.49(11) . .
O2 Pr1 Sb12 88.65(10) . .
O3 Pr1 Sb12 137.17(10) . .
O1 Pr1 Sb12 32.06(9) . .
O5 Pr1 Sb12 84.22(8) . .
Cl1 Pr1 Sb12 78.91(3) . .
Cl2 Pr1 Sb12 96.13(4) . .
O6 Pr1 Sb9 141.84(9) . .
O21 Pr1 Sb9 142.35(12) . .
O4 Pr1 Sb9 29.70(9) . .
O19 Pr1 Sb9 70.41(11) . .
O2 Pr1 Sb9 89.48(10) . .
O3 Pr1 Sb9 30.50(9) . .
O1 Pr1 Sb9 132.00(9) . .
O5 Pr1 Sb9 83.63(8) . .
Cl1 Pr1 Sb9 76.31(3) . .
Cl2 Pr1 Sb9 97.24(4) . .
Sb12 Pr1 Sb9 155.198(14) . .
O28 Pr2 O30 73.30(19) 1_565 .
O28 Pr2 O18 74.99(16) 1_565 .
O30 Pr2 O18 145.67(18) . .
O28 Pr2 O7 134.81(17) 1_565 .
O30 Pr2 O7 75.61(19) . .
O18 Pr2 O7 120.44(15) . .
O28 Pr2 O8 79.54(18) 1_565 .
O30 Pr2 O8 69.1(2) . .
O18 Pr2 O8 117.31(14) . .
O7 Pr2 O8 118.19(14) . .
O28 Pr2 O14 77.47(15) 1_565 .
O30 Pr2 O14 124.4(2) . .
O18 Pr2 O14 59.26(13) . .
O7 Pr2 O14 147.72(13) . .
O8 Pr2 O14 59.70(13) . .
O28 Pr2 O13 126.76(17) 1_565 .
O30 Pr2 O13 133.79(19) . .
O18 Pr2 O13 60.88(13) . .
O7 Pr2 O13 61.40(13) . .
O8 Pr2 O13 146.02(14) . .
O14 Pr2 O13 101.53(12) . .
O28 Pr2 O1 130.36(16) 1_565 .
O30 Pr2 O1 66.21(17) . .
O18 Pr2 O1 147.80(13) . .
O7 Pr2 O1 59.48(13) . .
O8 Pr2 O1 60.27(13) . .
O14 Pr2 O1 102.66(13) . .
O13 Pr2 O1 102.20(12) . .
O28 Pr2 Cl3 75.43(15) 1_565 .
O30 Pr2 Cl3 89.28(19) . .
O18 Pr2 Cl3 70.18(11) . .
O7 Pr2 Cl3 72.19(11) . .
O8 Pr2 Cl3 150.82(11) . .
O14 Pr2 Cl3 127.09(10) . .
O13 Pr2 Cl3 63.11(10) . .
O1 Pr2 Cl3 129.44(10) . .
O28 Pr2 Cl1 141.59(13) 1_565 .
O30 Pr2 Cl1 129.49(16) . .
O18 Pr2 Cl1 84.26(10) . .
O7 Pr2 Cl1 83.58(10) . .
O8 Pr2 Cl1 81.95(10) . .
O14 Pr2 Cl1 64.14(9) . .
O13 Pr2 Cl1 64.08(9) . .
O1 Pr2 Cl1 63.55(9) . .
Cl3 Pr2 Cl1 127.19(6) . .
O28 Pr2 Sb5 96.09(14) 1_565 .
O30 Pr2 Sb5 143.61(18) . .
O18 Pr2 Sb5 30.51(10) . .
O7 Pr2 Sb5 89.94(10) . .
O8 Pr2 Sb5 144.54(10) . .
O14 Pr2 Sb5 84.91(9) . .
O13 Pr2 Sb5 32.49(8) . .
O1 Pr2 Sb5 133.54(8) . .
Cl3 Pr2 Sb5 54.37(5) . .
Cl1 Pr2 Sb5 80.21(3) . .
O28 Pr2 Sb2 100.72(15) 1_565 .
O30 Pr2 Sb2 56.32(18) . .
O18 Pr2 Sb2 144.28(10) . .
O7 Pr2 Sb2 88.17(10) . .
O8 Pr2 Sb2 30.03(9) . .
O14 Pr2 Sb2 85.07(9) . .
O13 Pr2 Sb2 132.47(9) . .
O1 Pr2 Sb2 32.00(8) . .
Cl3 Pr2 Sb2 144.17(5) . .
Cl1 Pr2 Sb2 77.85(3) . .
Sb5 Pr2 Sb2 158.054(15) . .
O16 Pr3 O10 120.46(14) . .
O16 Pr3 O9 122.29(14) . .
O10 Pr3 O9 110.94(14) . .
O16 Pr3 O20 83.5(5) . .
O10 Pr3 O20 76.1(5) . .
O9 Pr3 O20 135.3(4) . .
O16 Pr3 O14 61.93(13) . .
O10 Pr3 O14 144.56(13) . .
O9 Pr3 O14 61.15(14) . .
O20 Pr3 O14 135.6(5) . .
O16 Pr3 O15 60.39(13) . .
O10 Pr3 O15 60.72(13) . .
O9 Pr3 O15 146.02(14) . .
O20 Pr3 O15 77.2(4) . .
O14 Pr3 O15 105.09(13) . .
O16 Pr3 Cl6 75.84(18) . .
O10 Pr3 Cl6 73.42(17) . .
O9 Pr3 Cl6 147.02(18) . .
O14 Pr3 Cl6 133.57(17) . .
O15 Pr3 Cl6 65.81(17) . .
O16 Pr3 Cl4 76.59(11) . .
O10 Pr3 Cl4 146.29(11) . .
O9 Pr3 Cl4 74.82(10) . .
O20 Pr3 Cl4 77.6(5) . .
O14 Pr3 Cl4 68.31(10) . .
O15 Pr3 Cl4 131.90(10) . .
Cl6 Pr3 Cl4 84.61(14) . .
O16 Pr3 Cl1 86.28(11) . .
O10 Pr3 Cl1 78.52(10) . .
O9 Pr3 Cl1 79.58(11) . .
O20 Pr3 Cl1 142.7(4) . .
O14 Pr3 Cl1 66.16(9) . .
O15 Pr3 Cl1 66.57(10) . .
Cl6 Pr3 Cl1 131.96(14) . .
Cl4 Pr3 Cl1 134.22(6) . .
O16 Pr3 Cl5 154.42(11) . .
O10 Pr3 Cl5 69.64(11) . .
O9 Pr3 Cl5 66.59(12) . .
O20 Pr3 Cl5 76.2(4) . .
O14 Pr3 Cl5 125.28(10) . .
O15 Pr3 Cl5 127.75(10) . .
Cl6 Pr3 Cl5 86.09(15) . .
Cl4 Pr3 Cl5 83.91(6) . .
Cl1 Pr3 Cl5 119.30(5) . .
O16 Pr3 Sb4 30.51(10) . .
O10 Pr3 Sb4 146.62(10) . .
O9 Pr3 Sb4 91.91(10) . .
O20 Pr3 Sb4 105.0(5) . .
O14 Pr3 Sb4 33.34(9) . .
O15 Pr3 Sb4 86.64(9) . .
Cl6 Pr3 Sb4 100.75(14) . .
Cl4 Pr3 Sb4 61.60(5) . .
Cl1 Pr3 Sb4 82.32(3) . .
Cl5 Pr3 Sb4 143.64(4) . .
O16 Pr3 Sb3 91.01(10) . .
O10 Pr3 Sb3 139.98(9) . .
O9 Pr3 Sb3 31.56(10) . .
O20 Pr3 Sb3 136.1(4) . .
O14 Pr3 Sb3 32.36(9) . .
O15 Pr3 Sb3 135.94(10) . .
Cl6 Pr3 Sb3 143.26(13) . .
Cl4 Pr3 Sb3 58.82(4) . .
Cl1 Pr3 Sb3 79.77(3) . .
Cl5 Pr3 Sb3 92.92(4) . .
Sb4 Pr3 Sb3 60.510(12) . .
O33 Pr4 O35 75.0(2) 1_655 2_677
O33 Pr4 O26 73.4(2) 1_655 1_665
O35 Pr4 O26 75.3(2) 2_677 1_665
O33 Pr4 O12 74.29(19) 1_655 .
O35 Pr4 O12 78.52(18) 2_677 .
O26 Pr4 O12 142.60(18) 1_665 .
O33 Pr4 O11 76.94(18) 1_655 .
O35 Pr4 O11 140.89(17) 2_677 .
O26 Pr4 O11 70.92(16) 1_665 .
O12 Pr4 O11 118.88(13) . .
O33 Pr4 O17 141.96(18) 1_655 .
O35 Pr4 O17 72.96(17) 2_677 .
O26 Pr4 O17 79.06(15) 1_665 .
O12 Pr4 O17 117.88(13) . .
O11 Pr4 O17 118.06(13) . .
O33 Pr4 O5 69.74(17) 1_655 .
O35 Pr4 O5 131.06(17) 2_677 .
O26 Pr4 O5 123.00(15) 1_665 .
O12 Pr4 O5 60.18(13) . .
O11 Pr4 O5 59.52(12) . .
O17 Pr4 O5 148.29(13) . .
O33 Pr4 O13 128.49(18) 1_655 .
O35 Pr4 O13 74.59(17) 2_677 .
O26 Pr4 O13 134.62(15) 1_665 .
O12 Pr4 O13 59.60(13) . .
O11 Pr4 O13 144.42(13) . .
O17 Pr4 O13 60.06(12) . .
O5 Pr4 O13 102.38(12) . .
O33 Pr4 O15 130.33(18) 1_655 .
O35 Pr4 O15 124.69(17) 2_677 .
O26 Pr4 O15 70.17(17) 1_665 .
O12 Pr4 O15 147.14(13) . .
O11 Pr4 O15 59.98(12) . .
O17 Pr4 O15 59.18(13) . .
O5 Pr4 O15 104.03(12) . .
O13 Pr4 O15 101.17(12) . .
O33 Pr4 Cl1 134.04(15) 1_655 .
O35 Pr4 Cl1 138.56(15) 2_677 .
O26 Pr4 Cl1 133.99(15) 1_665 .
O12 Pr4 Cl1 82.80(11) . .
O11 Pr4 Cl1 80.37(9) . .
O17 Pr4 Cl1 84.00(10) . .
O5 Pr4 Cl1 64.30(9) . .
O13 Pr4 Cl1 64.05(10) . .
O15 Pr4 Cl1 64.41(9) . .
O33 Pr4 Sb8 63.56(14) 1_655 .
O35 Pr4 Sb8 138.51(14) 2_677 .
O26 Pr4 Sb8 93.46(13) 1_665 .
O12 Pr4 Sb8 88.73(9) . .
O11 Pr4 Sb8 30.22(9) . .
O17 Pr4 Sb8 144.98(10) . .
O5 Pr4 Sb8 30.91(8) . .
O13 Pr4 Sb8 131.20(9) . .
O15 Pr4 Sb8 86.00(8) . .
Cl1 Pr4 Sb8 76.85(3) . .
O33 Pr4 Sb10 62.91(16) 1_655 .
O35 Pr4 Sb10 101.75(15) 2_677 .
O26 Pr4 Sb10 135.11(13) 1_665 .
O12 Pr4 Sb10 30.00(9) . .
O11 Pr4 Sb10 88.89(9) . .
O17 Pr4 Sb10 144.08(9) . .
O5 Pr4 Sb10 31.36(9) . .
O13 Pr4 Sb10 84.12(8) . .
O15 Pr4 Sb10 133.16(9) . .
Cl1 Pr4 Sb10 77.32(3) . .
Sb8 Pr4 Sb10 58.723(11) . .
O9 Sb1 O2 94.32(19) . .
O9 Sb1 O3 89.91(18) . .
O2 Sb1 O3 80.07(18) . .
O8 Sb2 O1 86.45(18) . .
O8 Sb2 O2 97.08(18) . .
O1 Sb2 O2 84.02(18) . .
O8 Sb2 Pr2 39.29(13) . .
O1 Sb2 Pr2 49.98(13) . .
O2 Sb2 Pr2 103.82(13) . .
O14 Sb3 O8 82.85(18) . .
O14 Sb3 O9 82.79(18) . .
O8 Sb3 O9 91.91(18) . .
O14 Sb3 Pr3 46.75(13) . .
O8 Sb3 Pr3 101.42(12) . .
O9 Sb3 Pr3 40.18(12) . .
O14 Sb3 Pr2 46.28(13) . .
O8 Sb3 Pr2 38.60(13) . .
O9 Sb3 Pr2 97.05(13) . .
Pr3 Sb3 Pr2 81.076(11) . .
O16 Sb4 O18 94.57(18) . .
O16 Sb4 O14 82.24(17) . .
O18 Sb4 O14 81.07(18) . .
O16 Sb4 Pr3 37.62(13) . .
O18 Sb4 Pr3 99.63(13) . .
O14 Sb4 Pr3 47.39(12) . .
O16 Sb4 Pr2 98.89(12) . .
O18 Sb4 Pr2 37.15(13) . .
O14 Sb4 Pr2 46.10(13) . .
Pr3 Sb4 Pr2 81.120(12) . .
O18 Sb5 O13 84.06(18) . .
O18 Sb5 O17 95.86(18) . .
O13 Sb5 O17 82.27(17) . .
O18 Sb5 Pr2 39.05(12) . .
O13 Sb5 Pr2 48.26(13) . .
O17 Sb5 Pr2 102.39(12) . .
O18 Sb5 Pr4 101.03(13) . .
O13 Sb5 Pr4 45.20(13) . .
O17 Sb5 Pr4 39.35(11) . .
Pr2 Sb5 Pr4 82.403(11) . .
O17 Sb6 O15 83.67(19) . .
O17 Sb6 O16 93.43(18) . .
O15 Sb6 O16 80.71(17) . .
O17 Sb6 O25 85.4(2) . 1_665
O15 Sb6 O25 91.8(2) . 1_665
O16 Sb6 O25 172.5(2) . 1_665
O17 Sb6 Pr3 98.95(13) . .
O15 Sb6 Pr3 47.25(13) . .
O16 Sb6 Pr3 35.60(12) . .
O25 Sb6 Pr3 137.28(17) 1_665 .
O11 Sb7 O15 84.91(18) . .
O11 Sb7 O10 94.04(17) . .
O15 Sb7 O10 83.15(17) . .
O11 Sb7 Cl9 80.46(13) . .
O15 Sb7 Cl9 155.57(13) . .
O10 Sb7 Cl9 78.52(12) . .
O11 Sb7 Pr3 102.08(11) . .
O15 Sb7 Pr3 48.07(13) . .
O10 Sb7 Pr3 38.02(12) . .
Cl9 Sb7 Pr3 116.44(4) . .
O11 Sb7 Pr4 38.80(12) . .
O15 Sb7 Pr4 47.70(14) . .
O10 Sb7 Pr4 97.75(12) . .
Cl9 Sb7 Pr4 119.10(4) . .
Pr3 Sb7 Pr4 81.648(11) . .
O5 Sb8 O11 81.89(17) . .
O5 Sb8 O4 85.99(17) . .
O11 Sb8 O4 93.52(16) . .
O5 Sb8 Pr4 44.75(12) . .
O11 Sb8 Pr4 39.58(12) . .
O4 Sb8 Pr4 100.96(12) . .
O10 Sb9 O4 93.89(17) . .
O10 Sb9 O3 90.84(18) . .
O4 Sb9 O3 80.12(17) . .
O10 Sb9 Pr1 97.26(12) . .
O4 Sb9 Pr1 39.18(11) . .
O3 Sb9 Pr1 41.29(12) . .
O6 Sb10 O12 94.68(18) . .
O6 Sb10 O5 84.74(17) . .
O12 Sb10 O5 82.46(17) . .
O6 Sb10 Pr4 99.38(12) . .
O12 Sb10 Pr4 39.38(12) . .
O5 Sb10 Pr4 44.86(12) . .
O6 Sb10 Pr1 36.74(13) . .
O12 Sb10 Pr1 102.26(13) . .
O5 Sb10 Pr1 51.35(12) . .
Pr4 Sb10 Pr1 83.101(11) . .
O12 Sb11 O13 81.94(17) . .
O12 Sb11 O7 95.17(18) . .
O13 Sb11 O7 83.89(18) . .
O12 Sb11 Pr2 101.44(13) . .
O13 Sb11 Pr2 47.79(13) . .
O7 Sb11 Pr2 39.25(12) . .
O12 Sb11 Pr4 39.09(12) . .
O13 Sb11 Pr4 45.43(13) . .
O7 Sb11 Pr4 101.13(12) . .
Pr2 Sb11 Pr4 82.232(12) . .
O7 Sb12 O6 94.26(18) . .
O7 Sb12 O1 84.13(18) . .
O6 Sb12 O1 81.41(17) . .
O7 Sb12 Pr1 101.21(13) . .
O6 Sb12 Pr1 37.66(12) . .
O1 Sb12 Pr1 46.54(12) . .
O7 Sb12 Pr2 37.20(13) . .
O6 Sb12 Pr2 98.02(11) . .
O1 Sb12 Pr2 48.91(13) . .
Pr1 Sb12 Pr2 82.004(11) . .
Pr3 Cl1 Pr1 114.35(5) . .
Pr3 Cl1 Pr2 106.95(4) . .
Pr1 Cl1 Pr2 109.51(4) . .
Pr3 Cl1 Pr4 108.50(4) . .
Pr1 Cl1 Pr4 110.32(4) . .
Pr2 Cl1 Pr4 106.90(5) . .
Sb2 O1 Sb12 135.4(2) . .
Sb2 O1 Pr1 104.08(19) . .
Sb12 O1 Pr1 101.40(16) . .
Sb2 O1 Pr2 98.02(15) . .
Sb12 O1 Pr2 98.97(17) . .
Pr1 O1 Pr2 121.54(15) . .
Sb2 O2 Sb1 130.8(2) . .
Sb2 O2 Pr1 110.37(19) . .
Sb1 O2 Pr1 110.30(18) . .
Sb9 O3 Sb1 139.2(2) . .
Sb9 O3 Pr1 108.21(17) . .
Sb1 O3 Pr1 109.83(18) . .
Sb9 O4 Sb8 132.1(2) . .
Sb9 O4 Pr1 111.11(16) . .
Sb8 O4 Pr1 111.63(17) . .
Sb8 O5 Sb10 133.8(2) . .
Sb8 O5 Pr4 104.35(16) . .
Sb10 O5 Pr4 103.79(17) . .
Sb8 O5 Pr1 98.19(16) . .
Sb10 O5 Pr1 96.61(15) . .
Pr4 O5 Pr1 122.52(14) . .
Sb10 O6 Sb12 130.2(2) . .
Sb10 O6 Pr1 114.64(18) . .
Sb12 O6 Pr1 112.48(17) . .
Sb12 O7 Sb11 130.9(2) . .
Sb12 O7 Pr2 114.2(2) . .
Sb11 O7 Pr2 109.59(17) . .
Sb2 O8 Sb3 132.4(3) . .
Sb2 O8 Pr2 110.68(18) . .
Sb3 O8 Pr2 111.66(18) . .
Sb1 O9 Sb3 130.2(2) . .
Sb1 O9 Pr3 120.05(19) . .
Sb3 O9 Pr3 108.26(18) . .
Sb9 O10 Sb7 126.9(2) . .
Sb9 O10 Pr3 119.56(18) . .
Sb7 O10 Pr3 111.65(18) . .
Sb7 O11 Sb8 132.8(2) . .
Sb7 O11 Pr4 111.95(17) . .
Sb8 O11 Pr4 110.20(17) . .
Sb11 O12 Sb10 132.3(2) . .
Sb11 O12 Pr4 111.12(17) . .
Sb10 O12 Pr4 110.62(18) . .
Sb5 O13 Sb11 129.1(2) . .
Sb5 O13 Pr4 103.52(17) . .
Sb11 O13 Pr4 103.06(17) . .
Sb5 O13 Pr2 99.25(17) . .
Sb11 O13 Pr2 99.87(16) . .
Pr4 O13 Pr2 124.96(16) . .
Sb3 O14 Sb4 132.3(2) . .
Sb3 O14 Pr3 100.89(18) . .
Sb4 O14 Pr3 99.27(16) . .
Sb3 O14 Pr2 102.42(16) . .
Sb4 O14 Pr2 102.13(18) . .
Pr3 O14 Pr2 122.64(15) . .
Sb6 O15 Sb7 136.9(2) . .
Sb6 O15 Pr3 100.98(17) . .
Sb7 O15 Pr3 99.58(18) . .
Sb6 O15 Pr4 101.00(19) . .
Sb7 O15 Pr4 100.56(17) . .
Pr3 O15 Pr4 120.38(15) . .
Sb4 O16 Sb6 130.1(2) . .
Sb4 O16 Pr3 111.86(18) . .
Sb6 O16 Pr3 114.29(18) . .
Sb6 O17 Sb5 132.0(2) . .
Sb6 O17 Pr4 111.87(18) . .
Sb5 O17 Pr4 110.35(17) . .
Sb4 O18 Sb5 130.8(2) . .
Sb4 O18 Pr2 113.9(2) . .
Sb5 O18 Pr2 110.43(17) . .
Pr1 O19 H19A 101.8 . .
Pr1 O19 H19B 101.5 . .
H19A O19 H19B 109.8 . .
C22 O21 Pr1 136.1(5) . .
C29 O23 C26 120.4(6) . .
C36 O24 C31 116.5(6) . .
C35 O25 Sb6 123.7(5) . 1_445
C35 O26 Pr4 139.8(5) . 1_445
C42 O28 Pr2 143.9(5) . 1_545
C1 O30 Pr2 150.9(6) . .
C5 O31 C8 120.0(6) . .
C10 O32 C15 121.3(6) . .
C14 O33 Pr4 156.3(5) . 1_455
C21 O35 Pr4 149.1(6) . 2_677
O29 C1 O30 123.9(8) . .
O29 C1 C2 119.7(7) . .
O30 C1 C2 116.3(7) . .
C7 C2 C3 119.0(7) . .
C7 C2 C1 119.9(7) . .
C3 C2 C1 121.1(6) . .
C4 C3 C2 120.4(7) . .
C4 C3 H3 119.8 . .
C2 C3 H3 119.8 . .
C3 C4 C5 120.1(7) . .
C3 C4 H4 119.9 . .
C5 C4 H4 119.9 . .
O31 C5 C6 124.4(6) . .
O31 C5 C4 115.3(7) . .
C6 C5 C4 120.3(7) . .
C5 C6 C7 119.2(6) . .
C5 C6 H6 120.4 . .
C7 C6 H6 120.4 . .
C2 C7 C6 121.0(7) . .
C2 C7 H7 119.5 . .
C6 C7 H7 119.5 . .
C9 C8 C13 121.3(7) . .
C9 C8 O31 116.7(7) . .
C13 C8 O31 121.7(7) . .
C8 C9 C10 118.6(7) . .
C8 C9 H9 120.7 . .
C10 C9 H9 120.7 . .
C11 C10 O32 117.3(7) . .
C11 C10 C9 121.0(7) . .
O32 C10 C9 121.2(8) . .
C12 C11 C10 119.9(7) . .
C12 C11 H11 120.1 . .
C10 C11 H11 120.1 . .
C11 C12 C13 120.8(6) . .
C11 C12 C14 120.0(6) . .
C13 C12 C14 119.1(6) . .
C8 C13 C12 118.3(6) . .
C8 C13 H13 120.8 . .
C12 C13 H13 120.8 . .
O34 C14 O33 124.7(7) . .
O34 C14 C12 119.5(6) . .
O33 C14 C12 115.7(7) . .
C16 C15 C20 121.1(8) . .
C16 C15 O32 122.8(7) . .
C20 C15 O32 115.9(7) . .
C15 C16 C17 119.2(8) . .
C15 C16 H16 120.4 . .
C17 C16 H16 120.4 . .
C18 C17 C16 121.7(9) . .
C18 C17 H17 119.1 . .
C16 C17 H17 119.1 . .
C19 C18 C17 116.7(7) . .
C19 C18 C21 120.8(7) . .
C17 C18 C21 122.5(8) . .
C18 C19 C20 121.7(7) . .
C18 C19 H19 119.1 . .
C20 C19 H19 119.1 . .
C15 C20 C19 119.5(8) . .
C15 C20 H20 120.3 . .
C19 C20 H20 120.3 . .
O35 C21 O36 123.0(8) . .
O35 C21 C18 118.2(8) . .
O36 C21 C18 118.6(8) . .
O22 C22 O21 124.8(7) . .
O22 C22 C23 118.9(7) . .
O21 C22 C23 116.3(8) . .
C28 C23 C24 118.5(7) . .
C28 C23 C22 119.3(8) . .
C24 C23 C22 122.2(7) . .
C23 C24 C25 120.8(7) . .
C23 C24 H24 119.6 . .
C25 C24 H24 119.6 . .
C26 C25 C24 119.7(8) . .
C26 C25 H25 120.1 . .
C24 C25 H25 120.1 . .
C25 C26 O23 115.8(7) . .
C25 C26 C27 121.0(7) . .
O23 C26 C27 123.2(7) . .
C26 C27 C28 118.3(7) . .
C26 C27 H27 120.9 . .
C28 C27 H27 120.9 . .
C23 C28 C27 121.7(8) . .
C23 C28 H28 119.1 . .
C27 C28 H28 119.1 . .
C34 C29 C30 121.2(6) . .
C34 C29 O23 116.9(6) . .
C30 C29 O23 121.7(7) . .
C29 C30 C31 117.7(7) . .
C29 C30 H30 121.2 . .
C31 C30 H30 121.2 . .
C30 C31 C32 122.1(6) . .
C30 C31 O24 117.7(7) . .
C32 C31 O24 120.1(6) . .
C33 C32 C31 118.7(6) . .
C33 C32 H32 120.6 . .
C31 C32 H32 120.6 . .
C32 C33 C34 119.9(6) . .
C32 C33 C35 119.9(6) . .
C34 C33 C35 120.2(6) . .
C29 C34 C33 120.3(7) . .
C29 C34 H34 119.8 . .
C33 C34 H34 119.8 . .
O25 C35 O26 125.3(7) . .
O25 C35 C33 116.8(6) . .
O26 C35 C33 117.9(6) . .
C41 C36 O24 123.8(6) . .
C41 C36 C37 119.8(7) . .
O24 C36 C37 116.4(7) . .
C38 C37 C36 120.4(7) . .
C38 C37 H37 119.8 . .
C36 C37 H37 119.8 . .
C37 C38 C39 120.7(7) . .
C37 C38 H38 119.6 . .
C39 C38 H38 119.6 . .
C40 C39 C38 117.9(7) . .
C40 C39 C42 121.5(7) . .
C38 C39 C42 120.6(6) . .
C39 C40 C41 122.1(7) . .
C39 C40 H40 118.9 . .
C41 C40 H40 118.9 . .
C36 C41 C40 118.9(6) . .
C36 C41 H41 120.5 . .
C40 C41 H41 120.5 . .
O28 C42 O27 123.8(8) . .
O28 C42 C39 118.5(7) . .
O27 C42 C39 117.6(7) . .
N4 Fe1 N6 94.6(3) . .
N4 Fe1 N2 171.6(3) . .
N6 Fe1 N2 91.8(3) . .
N4 Fe1 N5 96.1(3) . .
N6 Fe1 N5 82.9(3) . .
N2 Fe1 N5 90.1(3) . .
N4 Fe1 N1 90.8(2) . .
N6 Fe1 N1 172.7(3) . .
N2 Fe1 N1 83.4(3) . .
N5 Fe1 N1 91.7(3) . .
N4 Fe1 N3 82.2(2) . .
N6 Fe1 N3 96.8(3) . .
N2 Fe1 N3 91.7(2) . .
N5 Fe1 N3 178.2(3) . .
N1 Fe1 N3 88.8(2) . .
C43 N1 C54 116.9(6) . .
C43 N1 Fe1 131.1(5) . .
C54 N1 Fe1 111.9(5) . .
C52 N2 C53 117.3(7) . .
C52 N2 Fe1 130.9(6) . .
C53 N2 Fe1 111.8(5) . .
C55 N3 C66 116.9(6) . .
C55 N3 Fe1 130.9(5) . .
C66 N3 Fe1 112.0(5) . .
C64 N4 C65 117.3(7) . .
C64 N4 Fe1 129.8(6) . .
C65 N4 Fe1 112.5(5) . .
C67 N5 C78 117.2(8) . .
C67 N5 Fe1 130.0(6) . .
C78 N5 Fe1 112.4(6) . .
C76 N6 C77 117.0(8) . .
C76 N6 Fe1 130.1(6) . .
C77 N6 Fe1 112.8(6) . .
N1 C43 C44 123.7(8) . .
N1 C43 H43 118.1 . .
C44 C43 H43 118.1 . .
C45 C44 C43 119.5(8) . .
C45 C44 H44 120.2 . .
C43 C44 H44 120.2 . .
C44 C45 C46 119.7(8) . .
C44 C45 H45 120.1 . .
C46 C45 H45 120.1 . .
C54 C46 C45 117.1(8) . .
C54 C46 C47 116.4(8) . .
C45 C46 C47 126.5(8) . .
C48 C47 C46 122.0(9) . .
C48 C47 H47 119.0 . .
C46 C47 H47 119.0 . .
C47 C48 C49 122.1(9) . .
C47 C48 H48 118.9 . .
C49 C48 H48 118.9 . .
C48 C49 C50 125.7(8) . .
C48 C49 C53 118.2(8) . .
C50 C49 C53 116.2(8) . .
C51 C50 C49 120.1(8) . .
C51 C50 H50 119.9 . .
C49 C50 H50 119.9 . .
C50 C51 C52 120.7(8) . .
C50 C51 H51 119.7 . .
C52 C51 H51 119.7 . .
N2 C52 C51 122.8(8) . .
N2 C52 H52 118.6 . .
C51 C52 H52 118.6 . .
N2 C53 C54 116.9(7) . .
N2 C53 C49 122.9(7) . .
C54 C53 C49 120.2(7) . .
N1 C54 C46 123.0(7) . .
N1 C54 C53 116.0(7) . .
C46 C54 C53 121.0(7) . .
N3 C55 C56 121.5(8) . .
N3 C55 H55 119.2 . .
C56 C55 H55 119.2 . .
C57 C56 C55 121.6(9) . .
C57 C56 H56 119.2 . .
C55 C56 H56 119.2 . .
C56 C57 C58 118.6(8) . .
C56 C57 H57 120.7 . .
C58 C57 H57 120.7 . .
C57 C58 C66 117.0(8) . .
C57 C58 C59 124.5(8) . .
C66 C58 C59 118.4(8) . .
C60 C59 C58 121.2(8) . .
C60 C59 H59 119.4 . .
C58 C59 H59 119.4 . .
C59 C60 C61 121.5(8) . .
C59 C60 H60 119.3 . .
C61 C60 H60 119.3 . .
C65 C61 C62 117.3(8) . .
C65 C61 C60 118.1(8) . .
C62 C61 C60 124.5(8) . .
C63 C62 C61 118.3(8) . .
C63 C62 H62 120.9 . .
C61 C62 H62 120.9 . .
C62 C63 C64 121.6(8) . .
C62 C63 H63 119.2 . .
C64 C63 H63 119.2 . .
N4 C64 C63 121.6(8) . .
N4 C64 H64 119.2 . .
C63 C64 H64 119.2 . .
N4 C65 C61 123.9(7) . .
N4 C65 C66 115.8(6) . .
C61 C65 C66 120.3(7) . .
N3 C66 C58 124.2(7) . .
N3 C66 C65 115.5(6) . .
C58 C66 C65 120.2(7) . .
N5 C67 C68 122.5(11) . .
N5 C67 H67 118.7 . .
C68 C67 H67 118.7 . .
C69 C68 C67 119.9(12) . .
C69 C68 H68 120.1 . .
C67 C68 H68 120.1 . .
C68 C69 C70 120.9(10) . .
C68 C69 H69 119.5 . .
C70 C69 H69 119.5 . .
C78 C70 C69 115.7(11) . .
C78 C70 C71 116.6(13) . .
C69 C70 C71 127.6(12) . .
C72 C71 C70 123.3(13) . .
C72 C71 H71 118.3 . .
C70 C71 H71 118.3 . .
C71 C72 C73 121.7(12) . .
C71 C72 H72 119.1 . .
C73 C72 H72 119.1 . .
C74 C73 C77 117.6(11) . .
C74 C73 C72 126.0(12) . .
C77 C73 C72 116.4(12) . .
C75 C74 C73 119.7(10) . .
C75 C74 H74 120.2 . .
C73 C74 H74 120.2 . .
C74 C75 C76 119.3(11) . .
C74 C75 H75 120.4 . .
C76 C75 H75 120.4 . .
N6 C76 C75 123.5(10) . .
N6 C76 H76 118.3 . .
C75 C76 H76 118.3 . .
N6 C77 C73 123.0(10) . .
N6 C77 C78 115.5(8) . .
C73 C77 C78 121.5(10) . .
N5 C78 C70 123.7(10) . .
N5 C78 C77 115.9(8) . .
C70 C78 C77 120.3(10) . .
N12 Fe2 N9 176.5(2) . .
N12 Fe2 N11 82.9(3) . .
N9 Fe2 N11 95.0(2) . .
N12 Fe2 N8 95.5(3) . .
N9 Fe2 N8 86.7(2) . .
N11 Fe2 N8 177.0(2) . .
N12 Fe2 N7 88.7(2) . .
N9 Fe2 N7 94.3(2) . .
N11 Fe2 N7 94.7(2) . .
N8 Fe2 N7 82.7(2) . .
N12 Fe2 N10 94.2(2) . .
N9 Fe2 N10 83.0(2) . .
N11 Fe2 N10 89.2(2) . .
N8 Fe2 N10 93.5(2) . .
N7 Fe2 N10 175.4(2) . .
C79 N7 C90 117.4(6) . .
C79 N7 Fe2 130.0(5) . .
C90 N7 Fe2 112.6(4) . .
C88 N8 C89 117.3(6) . .
C88 N8 Fe2 129.9(5) . .
C89 N8 Fe2 112.6(4) . .
C91 N9 C102 116.5(6) . .
C91 N9 Fe2 130.1(5) . .
C102 N9 Fe2 113.2(4) . .
C100 N10 C101 118.0(6) . .
C100 N10 Fe2 129.4(5) . .
C101 N10 Fe2 112.5(4) . .
C103 N11 C114 117.5(6) . .
C103 N11 Fe2 129.8(5) . .
C114 N11 Fe2 112.7(5) . .
C112 N12 C113 116.2(7) . .
C112 N12 Fe2 130.6(6) . .
C113 N12 Fe2 113.0(5) . .
N7 C79 C80 122.0(7) . .
N7 C79 H79 119.0 . .
C80 C79 H79 119.0 . .
C81 C80 C79 120.9(7) . .
C81 C80 H80 119.5 . .
C79 C80 H80 119.5 . .
C80 C81 C82 119.1(7) . .
C80 C81 H81 120.4 . .
C82 C81 H81 120.4 . .
C81 C82 C90 117.2(7) . .
C81 C82 C83 124.5(7) . .
C90 C82 C83 118.3(7) . .
C84 C83 C82 121.0(7) . .
C84 C83 H83 119.5 . .
C82 C83 H83 119.5 . .
C83 C84 C85 121.3(7) . .
C83 C84 H84 119.4 . .
C85 C84 H84 119.4 . .
C89 C85 C86 117.4(7) . .
C89 C85 C84 117.8(7) . .
C86 C85 C84 124.7(7) . .
C87 C86 C85 119.3(7) . .
C87 C86 H86 120.3 . .
C85 C86 H86 120.3 . .
C86 C87 C88 119.4(8) . .
C86 C87 H87 120.3 . .
C88 C87 H87 120.3 . .
N8 C88 C87 123.0(7) . .
N8 C88 H88 118.5 . .
C87 C88 H88 118.5 . .
N8 C89 C85 123.5(6) . .
N8 C89 C90 116.0(6) . .
C85 C89 C90 120.5(6) . .
N7 C90 C82 123.3(6) . .
N7 C90 C89 115.9(6) . .
C82 C90 C89 120.8(6) . .
N9 C91 C92 122.5(7) . .
N9 C91 H91 118.8 . .
C92 C91 H91 118.8 . .
C93 C92 C91 120.6(7) . .
C93 C92 H92 119.7 . .
C91 C92 H92 119.7 . .
C92 C93 C94 119.2(7) . .
C92 C93 H93 120.4 . .
C94 C93 H93 120.4 . .
C102 C94 C93 116.4(7) . .
C102 C94 C95 118.6(7) . .
C93 C94 C95 125.0(7) . .
C96 C95 C94 121.1(8) . .
C96 C95 H95 119.5 . .
C94 C95 H95 119.5 . .
C95 C96 C97 121.9(7) . .
C95 C96 H96 119.0 . .
C97 C96 H96 119.0 . .
C101 C97 C98 116.7(7) . .
C101 C97 C96 117.6(7) . .
C98 C97 C96 125.7(7) . .
C99 C98 C97 119.7(7) . .
C99 C98 H98 120.2 . .
C97 C98 H98 120.2 . .
C98 C99 C100 120.2(7) . .
C98 C99 H99 119.9 . .
C100 C99 H99 119.9 . .
N10 C100 C99 122.0(7) . .
N10 C100 H100 119.0 . .
C99 C100 H100 119.0 . .
N10 C101 C97 123.3(6) . .
N10 C101 C102 115.9(6) . .
C97 C101 C102 120.8(6) . .
N9 C102 C94 124.8(6) . .
N9 C102 C101 115.4(6) . .
C94 C102 C101 119.8(6) . .
N11 C103 C104 122.9(8) . .
N11 C103 H103 118.5 . .
C104 C103 H103 118.5 . .
C105 C104 C103 119.3(9) . .
C105 C104 H104 120.3 . .
C103 C104 H104 120.3 . .
C104 C105 C106 120.1(8) . .
C104 C105 H105 119.9 . .
C106 C105 H105 119.9 . .
C105 C106 C114 117.6(8) . .
C105 C106 C107 126.1(10) . .
C114 C106 C107 116.3(10) . .
C108 C107 C106 122.1(10) . .
C108 C107 H107 118.9 . .
C106 C107 H107 118.9 . .
C107 C108 C109 121.9(10) . .
C107 C108 H108 119.1 . .
C109 C108 H108 119.1 . .
C110 C109 C113 116.3(10) . .
C110 C109 C108 125.1(10) . .
C113 C109 C108 118.5(10) . .
C111 C110 C109 118.9(9) . .
C111 C110 H110 120.5 . .
C109 C110 H110 120.5 . .
C110 C111 C112 120.8(10) . .
C110 C111 H111 119.6 . .
C112 C111 H111 119.6 . .
N12 C112 C111 122.5(10) . .
N12 C112 H112 118.7 . .
C111 C112 H112 118.7 . .
N12 C113 C109 125.1(8) . .
N12 C113 C114 115.3(6) . .
C109 C113 C114 119.6(8) . .
N11 C114 C106 122.5(8) . .
N11 C114 C113 116.1(7) . .
C106 C114 C113 121.4(8) . .
C119 N13 C117 115.2(12) . .
C116 C115 H11A 109.5 . .
C116 C115 H11B 109.5 . .
H11A C115 H11B 109.5 . .
C116 C115 H11C 109.5 . .
H11A C115 H11C 109.5 . .
H11B C115 H11C 109.5 . .
C117 C116 C120 115.0(11) . .
C117 C116 C115 122.0(13) . .
C120 C116 C115 123.0(13) . .
C116 C117 N13 120.9(11) . .
C116 C117 H117 119.5 . .
N13 C117 H117 119.5 . .
C120 C118 C119 117.7(11) . .
C120 C118 H118 121.1 . .
C119 C118 H118 121.1 . .
C118 C119 N13 124.2(11) . .
C118 C119 H119 117.9 . .
N13 C119 H119 117.9 . .
C118 C120 C116 126.9(12) . .
C118 C120 H120 116.6 . .
C116 C120 H120 116.6 . .
C125 N14 C126 124.3(14) . .
C122 C121 H12A 109.5 . .
C122 C121 H12B 109.5 . .
H12A C121 H12B 109.5 . .
C122 C121 H12C 109.5 . .
H12A C121 H12C 109.5 . .
H12B C121 H12C 109.5 . .
C126 C122 C123 120.4(12) . .
C126 C122 C121 120.9(9) . .
C123 C122 C121 118.7(8) . .
C124 C123 C122 118.4(13) . .
C124 C123 H123 120.8 . .
C122 C123 H123 120.8 . .
C123 C124 C125 120.2(13) . .
C123 C124 H124 119.9 . .
C125 C124 H124 119.9 . .
N14 C125 C124 118.6(14) . .
N14 C125 H125 120.7 . .
C124 C125 H125 120.7 . .
N14 C126 C122 118.1(13) . .
N14 C126 H126 120.9 . .
C122 C126 H126 120.9 . .
C131 N15 C132 127.0(17) . .
C128 C127 H12D 109.5 . .
C128 C127 H12E 109.5 . .
H12D C127 H12E 109.5 . .
C128 C127 H12F 109.5 . .
H12D C127 H12F 109.5 . .
H12E C127 H12F 109.5 . .
C129 C128 C132 122.2(14) . .
C129 C128 C127 118.9(9) . .
C132 C128 C127 118.9(9) . .
C128 C129 C130 117.5(15) . .
C128 C129 H129 121.2 . .
C130 C129 H129 121.2 . .
C129 C130 C131 121.5(16) . .
C129 C130 H130 119.2 . .
C131 C130 H130 119.2 . .
N15 C131 C130 116.3(16) . .
N15 C131 H131 121.9 . .
C130 C131 H131 121.9 . .
N15 C132 C128 115.4(15) . .
N15 C132 H132 122.3 . .
C128 C132 H132 122.3 . .
C138 N16 C137 131(2) . .
C134 C133 H13A 109.5 . .
C134 C133 H13B 109.5 . .
H13A C133 H13B 109.5 . .
C134 C133 H13C 109.5 . .
H13A C133 H13C 109.5 . .
H13B C133 H13C 109.5 . .
C138 C134 C135 124.9(16) . .
C138 C134 C133 117.7(10) . .
C135 C134 C133 117.3(10) . .
C134 C135 C136 113.4(18) . .
C134 C135 H135 123.3 . .
C136 C135 H135 123.3 . .
C135 C136 C137 124.0(18) . .
C135 C136 H136 118.0 . .
C137 C136 H136 118.0 . .
N16 C137 C136 113.4(18) . .
N16 C137 H137 123.3 . .
C136 C137 H137 123.3 . .
N16 C138 C134 113.8(18) . .
N16 C138 H138 123.1 . .
C134 C138 H138 123.1 . .

loop_
_geom_bond_atom_site_label_1
_geom_bond_atom_site_label_2
_geom_bond_distance
_geom_bond_site_symmetry_2
Pr1 O6 2.449(4) .
Pr1 O21 2.486(4) .
Pr1 O4 2.513(4) .
Pr1 O19 2.525(5) .
Pr1 O2 2.571(4) .
Pr1 O3 2.578(4) .
Pr1 O1 2.743(4) .
Pr1 O5 2.926(4) .
Pr1 Cl1 2.9597(15) .
Pr1 Cl2 2.9646(17) .
Pr1 Sb12 3.7037(6) .
Pr1 Sb9 3.7110(6) .
Pr2 O28 2.400(5) 1_565
Pr2 O30 2.416(6) .
Pr2 O18 2.458(4) .
Pr2 O7 2.469(4) .
Pr2 O8 2.488(5) .
Pr2 O14 2.743(4) .
Pr2 O13 2.764(5) .
Pr2 O1 2.843(4) .
Pr2 Cl3 2.980(2) .
Pr2 Cl1 3.0089(15) .
Pr2 Sb5 3.6564(6) .
Pr2 Sb2 3.6762(6) .
Pr3 O16 2.367(4) .
Pr3 O10 2.435(4) .
Pr3 O9 2.458(4) .
Pr3 O20 2.466(17) .
Pr3 O14 2.684(4) .
Pr3 O15 2.773(5) .
Pr3 Cl6 2.859(6) .
Pr3 Cl4 2.8610(17) .
Pr3 Cl1 2.9154(15) .
Pr3 Cl5 3.115(2) .
Pr3 Sb4 3.5987(6) .
Pr3 Sb3 3.6178(6) .
Pr4 O33 2.389(5) 1_655
Pr4 O35 2.415(5) 2_677
Pr4 O26 2.475(5) 1_665
Pr4 O12 2.514(4) .
Pr4 O11 2.517(4) .
Pr4 O17 2.520(4) .
Pr4 O5 2.694(4) .
Pr4 O13 2.720(4) .
Pr4 O15 2.803(5) .
Pr4 Cl1 3.0453(15) .
Pr4 Sb8 3.7074(5) .
Pr4 Sb10 3.7094(5) .
Sb1 O9 1.956(4) .
Sb1 O2 1.980(4) .
Sb1 O3 1.986(4) .
Sb2 O8 1.966(4) .
Sb2 O1 1.967(4) .
Sb2 O2 1.970(4) .
Sb3 O14 1.972(4) .
Sb3 O8 1.978(4) .
Sb3 O9 1.994(4) .
Sb4 O16 1.969(4) .
Sb4 O18 1.971(4) .
Sb4 O14 2.004(4) .
Sb5 O18 1.981(4) .
Sb5 O13 1.990(4) .
Sb5 O17 2.005(4) .
Sb6 O17 1.971(4) .
Sb6 O15 1.988(4) .
Sb6 O16 2.040(4) .
Sb6 O25 2.519(5) 1_665
Sb7 O11 1.963(4) .
Sb7 O15 1.994(4) .
Sb7 O10 1.997(4) .
Sb7 Cl9 2.8315(18) .
Sb8 O5 1.966(4) .
Sb8 O11 1.988(4) .
Sb8 O4 2.007(4) .
Sb9 O10 1.966(4) .
Sb9 O4 1.971(4) .
Sb9 O3 1.983(4) .
Sb10 O6 1.961(4) .
Sb10 O12 1.982(4) .
Sb10 O5 1.988(4) .
Sb11 O12 1.981(4) .
Sb11 O13 1.996(4) .
Sb11 O7 2.019(5) .
Sb12 O7 1.957(4) .
Sb12 O6 1.996(4) .
Sb12 O1 2.005(4) .
O19 H19A 0.8496 .
O19 H19B 0.8501 .
O21 C22 1.272(9) .
O22 C22 1.228(10) .
O23 C29 1.378(8) .
O23 C26 1.389(9) .
O24 C36 1.370(8) .
O24 C31 1.400(8) .
O25 C35 1.222(9) .
O25 Sb6 2.519(5) 1_445
O26 C35 1.222(8) .
O26 Pr4 2.475(5) 1_445
O27 C42 1.235(9) .
O28 C42 1.219(8) .
O28 Pr2 2.400(5) 1_545
O29 C1 1.211(9) .
O30 C1 1.234(9) .
O31 C5 1.372(9) .
O31 C8 1.391(8) .
O32 C10 1.373(9) .
O32 C15 1.382(9) .
O33 C14 1.234(8) .
O33 Pr4 2.389(5) 1_455
O34 C14 1.206(9) .
O35 C21 1.232(9) .
O35 Pr4 2.415(5) 2_677
O36 C21 1.252(10) .
C1 C2 1.513(10) .
C2 C7 1.378(9) .
C2 C3 1.381(10) .
C3 C4 1.369(11) .
C3 H3 0.9300 .
C4 C5 1.377(10) .
C4 H4 0.9300 .
C5 C6 1.374(10) .
C6 C7 1.379(10) .
C6 H6 0.9300 .
C7 H7 0.9300 .
C8 C9 1.377(11) .
C8 C13 1.384(9) .
C9 C10 1.380(11) .
C9 H9 0.9300 .
C10 C11 1.369(10) .
C11 C12 1.362(9) .
C11 H11 0.9300 .
C12 C13 1.389(9) .
C12 C14 1.511(9) .
C13 H13 0.9300 .
C15 C16 1.331(12) .
C15 C20 1.363(10) .
C16 C17 1.385(12) .
C16 H16 0.9300 .
C17 C18 1.380(11) .
C17 H17 0.9300 .
C18 C19 1.369(10) .
C18 C21 1.479(10) .
C19 C20 1.369(10) .
C19 H19 0.9300 .
C20 H20 0.9300 .
C22 C23 1.495(10) .
C23 C28 1.373(10) .
C23 C24 1.383(11) .
C24 C25 1.391(10) .
C24 H24 0.9300 .
C25 C26 1.362(10) .
C25 H25 0.9300 .
C26 C27 1.389(12) .
C27 C28 1.395(11) .
C27 H27 0.9300 .
C28 H28 0.9300 .
C29 C34 1.362(9) .
C29 C30 1.375(10) .
C30 C31 1.376(10) .
C30 H30 0.9300 .
C31 C32 1.383(9) .
C32 C33 1.369(9) .
C32 H32 0.9300 .
C33 C34 1.380(9) .
C33 C35 1.521(9) .
C34 H34 0.9300 .
C36 C41 1.360(10) .
C36 C37 1.392(10) .
C37 C38 1.356(10) .
C37 H37 0.9300 .
C38 C39 1.388(10) .
C38 H38 0.9300 .
C39 C40 1.367(9) .
C39 C42 1.511(10) .
C40 C41 1.385(10) .
C40 H40 0.9300 .
C41 H41 0.9300 .
Fe1 N4 1.952(6) .
Fe1 N6 1.956(6) .
Fe1 N2 1.964(6) .
Fe1 N5 1.974(6) .
Fe1 N1 1.979(6) .
Fe1 N3 1.982(6) .
N1 C43 1.321(9) .
N1 C54 1.360(9) .
N2 C52 1.327(9) .
N2 C53 1.364(9) .
N3 C55 1.326(9) .
N3 C66 1.351(9) .
N4 C64 1.341(9) .
N4 C65 1.362(9) .
N5 C67 1.319(11) .
N5 C78 1.343(11) .
N6 C76 1.327(10) .
N6 C77 1.356(11) .
C43 C44 1.381(11) .
C43 H43 0.9300 .
C44 C45 1.343(12) .
C44 H44 0.9300 .
C45 C46 1.401(12) .
C45 H45 0.9300 .
C46 C54 1.397(10) .
C46 C47 1.449(12) .
C47 C48 1.329(13) .
C47 H47 0.9300 .
C48 C49 1.394(12) .
C48 H48 0.9300 .
C49 C50 1.398(12) .
C49 C53 1.411(10) .
C50 C51 1.339(13) .
C50 H50 0.9300 .
C51 C52 1.367(11) .
C51 H51 0.9300 .
C52 H52 0.9300 .
C53 C54 1.409(10) .
C55 C56 1.399(12) .
C55 H55 0.9300 .
C56 C57 1.335(13) .
C56 H56 0.9300 .
C57 C58 1.395(12) .
C57 H57 0.9300 .
C58 C66 1.397(10) .
C58 C59 1.417(12) .
C59 C60 1.337(13) .
C59 H59 0.9300 .
C60 C61 1.428(12) .
C60 H60 0.9300 .
C61 C65 1.391(10) .
C61 C62 1.413(12) .
C62 C63 1.354(13) .
C62 H62 0.9300 .
C63 C64 1.390(12) .
C63 H63 0.9300 .
C64 H64 0.9300 .
C65 C66 1.411(10) .
C67 C68 1.380(13) .
C67 H67 0.9300 .
C68 C69 1.314(18) .
C68 H68 0.9300 .
C69 C70 1.393(18) .
C69 H69 0.9300 .
C70 C78 1.390(12) .
C70 C71 1.441(19) .
C71 C72 1.30(2) .
C71 H71 0.9300 .
C72 C73 1.448(17) .
C72 H72 0.9300 .
C73 C74 1.393(17) .
C73 C77 1.394(13) .
C74 C75 1.351(16) .
C74 H74 0.9300 .
C75 C76 1.386(12) .
C75 H75 0.9300 .
C76 H76 0.9300 .
C77 C78 1.428(13) .
Fe2 N12 1.951(6) .
Fe2 N9 1.957(5) .
Fe2 N11 1.959(6) .
Fe2 N8 1.966(5) .
Fe2 N7 1.968(5) .
Fe2 N10 1.969(5) .
N7 C79 1.324(8) .
N7 C90 1.361(8) .
N8 C88 1.319(9) .
N8 C89 1.359(8) .
N9 C91 1.347(8) .
N9 C102 1.356(8) .
N10 C100 1.325(8) .
N10 C101 1.358(8) .
N11 C103 1.333(9) .
N11 C114 1.351(9) .
N12 C112 1.318(10) .
N12 C113 1.359(10) .
C79 C80 1.389(10) .
C79 H79 0.9300 .
C80 C81 1.344(11) .
C80 H80 0.9300 .
C81 C82 1.393(11) .
C81 H81 0.9300 .
C82 C90 1.396(9) .
C82 C83 1.417(11) .
C83 C84 1.356(11) .
C83 H83 0.9300 .
C84 C85 1.431(10) .
C84 H84 0.9300 .
C85 C89 1.395(9) .
C85 C86 1.397(11) .
C86 C87 1.360(11) .
C86 H86 0.9300 .
C87 C88 1.403(11) .
C87 H87 0.9300 .
C88 H88 0.9300 .
C89 C90 1.407(9) .
C91 C92 1.381(10) .
C91 H91 0.9300 .
C92 C93 1.361(11) .
C92 H92 0.9300 .
C93 C94 1.413(10) .
C93 H93 0.9300 .
C94 C102 1.392(9) .
C94 C95 1.416(11) .
C95 C96 1.345(12) .
C95 H95 0.9300 .
C96 C97 1.423(11) .
C96 H96 0.9300 .
C97 C101 1.388(9) .
C97 C98 1.416(11) .
C98 C99 1.338(11) .
C98 H98 0.9300 .
C99 C100 1.396(10) .
C99 H99 0.9300 .
C100 H100 0.9300 .
C101 C102 1.425(9) .
C103 C104 1.385(11) .
C103 H103 0.9300 .
C104 C105 1.355(13) .
C104 H104 0.9300 .
C105 C106 1.374(14) .
C105 H105 0.9300 .
C106 C114 1.410(11) .
C106 C107 1.441(14) .
C107 C108 1.323(15) .
C107 H107 0.9300 .
C108 C109 1.419(15) .
C108 H108 0.9300 .
C109 C110 1.386(15) .
C109 C113 1.398(10) .
C110 C111 1.363(16) .
C110 H110 0.9300 .
C111 C112 1.390(14) .
C111 H111 0.9300 .
C112 H112 0.9300 .
C113 C114 1.414(11) .
N13 C119 1.369(16) .
N13 C117 1.441(16) .
C115 C116 1.466(16) .
C115 H11A 0.9600 .
C115 H11B 0.9600 .
C115 H11C 0.9600 .
C116 C117 1.333(16) .
C116 C120 1.396(15) .
C117 H117 0.9300 .
C118 C120 1.264(13) .
C118 C119 1.307(16) .
C118 H118 0.9300 .
C119 H119 0.9300 .
C120 H120 0.9300 .
N14 C125 1.325(9) .
N14 C126 1.360(9) .
C121 C122 1.511(9) .
C121 H12A 0.9600 .
C121 H12B 0.9600 .
C121 H12C 0.9600 .
C122 C126 1.383(9) .
C122 C123 1.400(9) .
C123 C124 1.394(9) .
C123 H123 0.9300 .
C124 C125 1.396(9) .
C124 H124 0.9300 .
C125 H125 0.9300 .
C126 H126 0.9300 .
N15 C131 1.338(9) .
N15 C132 1.345(9) .
C127 C128 1.516(9) .
C127 H12D 0.9600 .
C127 H12E 0.9600 .
C127 H12F 0.9600 .
C128 C129 1.386(9) .
C128 C132 1.397(9) .
C129 C130 1.387(9) .
C129 H129 0.9300 .
C130 C131 1.396(9) .
C130 H130 0.9300 .
C131 H131 0.9300 .
C132 H132 0.9300 .
N16 C138 1.315(9) .
N16 C137 1.341(10) .
C133 C134 1.527(9) .
C133 H13A 0.9600 .
C133 H13B 0.9600 .
C133 H13C 0.9600 .
C134 C138 1.402(9) .
C134 C135 1.406(10) .
C135 C136 1.413(10) .
C135 H135 0.9300 .
C136 C137 1.414(10) .
C136 H136 0.9300 .
C137 H137 0.9300 .
C138 H138 0.9300 .
